data_7106235
loop_
_publ_author_name
'Yanfeng Bi'
'Shangchao Du'
'Wuping Liao'

_publ_section_title
;
 p-tert-Butylthiacalix[4]arene-surpported High-nuclearity {Co24M8} (M = Mo
 or W) Nanospheres and the Hybrids with Keggin Polyoxometalates
;
_journal_name_full Chem.Commun.
_journal_page_first 4724
_journal_paper_doi 10.1039/c0cc05574c
_journal_volume 47
_journal_year 2011
_chemical_formula_moiety Co24(C40H44O4S4)6(WO4)8Cl6][HPW12O40](CHCl3)6(CH3CH2OH)2(H2O)2
_chemical_formula_sum 'C250 H287 Cl24 Co24 O100 P S24 W20'
_chemical_formula_weight 11634.33
_chemical_name_systematic ?
_space_group_IT_number 2
_symmetry_cell_setting triclinic
_symmetry_space_group_name_Hall '-P 1'
_symmetry_space_group_name_H-M 'P -1'
_atom_sites_solution_hydrogens geom
_atom_sites_solution_primary direct
_atom_sites_solution_secondary difmap
_audit_creation_method SHELXL-97
_cell_angle_alpha 99.7610(10)
_cell_angle_beta 109.4100(10)
_cell_angle_gamma 115.4390(10)
_cell_formula_units_Z 1
_cell_length_a 21.1491(3)
_cell_length_b 24.0930(3)
_cell_length_c 24.4639(5)
_cell_measurement_reflns_used 9865
_cell_measurement_temperature 150(2)
_cell_measurement_theta_max 25.0451
_cell_measurement_theta_min 2.3954
_cell_volume 9877.6(3)
_computing_cell_refinement 'Bruker SAINT'
_computing_data_collection 'Bruker APEX2'
_computing_data_reduction 'Bruker SAINT'
_computing_molecular_graphics 'Bruker SHELXTL'
_computing_publication_material 'Bruker SHELXTL'
_computing_structure_refinement 'SHELXL-97 (Sheldrick, 2008)'
_computing_structure_solution 'SHELXS-97 (Sheldrick, 2008)'
_diffrn_ambient_temperature 150(2)
_diffrn_measured_fraction_theta_full 0.993
_diffrn_measured_fraction_theta_max 0.993
_diffrn_measurement_device_type 'Bruker APEX-II CCD'
_diffrn_measurement_method '\f and \w scans'
_diffrn_radiation_monochromator graphite
_diffrn_radiation_source 'fine-focus sealed tube'
_diffrn_radiation_type MoK\a
_diffrn_radiation_wavelength 0.71073
_diffrn_reflns_av_R_equivalents 0.0400
_diffrn_reflns_av_sigmaI/netI 0.0692
_diffrn_reflns_limit_h_max 25
_diffrn_reflns_limit_h_min -24
_diffrn_reflns_limit_k_max 25
_diffrn_reflns_limit_k_min -28
_diffrn_reflns_limit_l_max 29
_diffrn_reflns_limit_l_min -29
_diffrn_reflns_number 86095
_diffrn_reflns_theta_full 25.06
_diffrn_reflns_theta_max 25.06
_diffrn_reflns_theta_min 0.95
_exptl_absorpt_coefficient_mu 7.127
_exptl_absorpt_correction_T_max 0.5664
_exptl_absorpt_correction_T_min 0.5078
_exptl_absorpt_correction_type multi-scan
_exptl_absorpt_process_details 'SADABS, Sheldrick, 1996'
_exptl_crystal_colour red
_exptl_crystal_density_diffrn 1.956
_exptl_crystal_density_method 'not measured'
_exptl_crystal_description block
_exptl_crystal_F_000 5522
_exptl_crystal_size_max 0.11
_exptl_crystal_size_mid 0.10
_exptl_crystal_size_min 0.09
_refine_diff_density_max 3.129
_refine_diff_density_min -2.308
_refine_diff_density_rms 0.173
_refine_ls_extinction_method none
_refine_ls_goodness_of_fit_ref 0.978
_refine_ls_hydrogen_treatment constr
_refine_ls_matrix_type full
_refine_ls_number_parameters 1861
_refine_ls_number_reflns 34820
_refine_ls_number_restraints 103
_refine_ls_restrained_S_all 0.985
_refine_ls_R_factor_all 0.0613
_refine_ls_R_factor_gt 0.0393
_refine_ls_shift/su_max 0.003
_refine_ls_shift/su_mean 0.000
_refine_ls_structure_factor_coef Fsqd
_refine_ls_weighting_details 'calc w=1/[\s^2^(Fo^2^)+(0.0475P)^2^+0.0000P] where P=(Fo^2^+2Fc^2^)/3'
_refine_ls_weighting_scheme calc
_refine_ls_wR_factor_gt 0.0932
_refine_ls_wR_factor_ref 0.0990
_reflns_number_gt 24293
_reflns_number_total 34820
_reflns_threshold_expression >2sigma(I)
_cod_data_source_file c0cc05574c.txt
_cod_data_source_block Compound_4
_cod_depositor_comments
;
The following automatic conversions were performed:

'_symmetry_cell_setting' value 'Triclinic' changed to 'triclinic'
according to the built-in table from CIF Core dictionary named
'cif_core.dic' version 2.4.1 from 2010-06-29.

Automatic conversion script
Id: cif_fix_values 1646 2011-03-28 12:23:43Z adriana 
;
_cod_original_sg_symbol_H-M P-1
_cod_database_code 7106235
_platon_compound_4_details
;
In order to subtract the contribution from the disordered solvent molecules,
the SQUEEZE command was applied.
SQUEEZE removed six disordered CHCl3, two CH3CH2OH, and two H20
per formula unit. This valueis calculated based upon
volume/count_electrons analysis.
See ref. Bi, Y. F.; Wang, X. T.; Liao, W. P.; Wang, X. F.; Wang, X. W.;
Zhang, H. J.; Gao, S. J. Am. Chem. Soc. 2009, 131, 11650.

PLAT220_ALERT_2_A
PROBLEM1: Large Non-Solvent C Ueq(max)/Ueq(min) ... 10.00 Ratio
PROBLEM2: Large Non-Solvent H Uiso(max)/Uso(min) ... 10.00 Ratio
RESPONSE: These are caused by the weak high-angle diffractions
and the disorder of tert-butyl atoms.

PLAT220_ALERT_2_B
PROBLEM: Large Non-Solvent O Ueq(max)/Ueq(min) ... 4.14 Ratio
RESPONSE: This is caused by the disorder of [PW12O40]3- anion.

CHEMW03_ALERT_2_B
PROBLEM: The ratio of given/expected molecular weight as
RESPONSE: This is caused by the given molecular weight being increased
from the atom count to account for six disordered CHCl3, two CH3CH2OH,
and two H20 omitted by SQUEEZE.

PLAT043_ALERT_1_B
PROBLEM: Check Reported Molecular Weight ................ 11634.33
RESPONSE:This is caused by the given molecular weight being increased
from the atom count to account for 6 disordered CHCl3 and
2 CH3CH2OH molecules, and tow H2O omitted by SQUEEZE.
;

loop_
_symmetry_equiv_pos_as_xyz
'x, y, z'
'-x, -y, -z'

loop_
_atom_site_label
_atom_site_type_symbol
_atom_site_fract_x
_atom_site_fract_y
_atom_site_fract_z
_atom_site_U_iso_or_equiv
_atom_site_adp_type
_atom_site_occupancy
_atom_site_symmetry_multiplicity
_atom_site_calc_flag
_atom_site_refinement_flags
_atom_site_disorder_assembly
_atom_site_disorder_group
Co1 Co 0.74728(6) 0.00241(5) 0.48421(4) 0.0165(2) Uani 1 1 d . . .
Co2 Co 0.58498(6) -0.09904(5) 0.34819(5) 0.0166(2) Uani 1 1 d . . .
Co3 Co 0.57937(6) 0.03237(5) 0.32259(5) 0.0174(2) Uani 1 1 d . . .
Co4 Co 0.74075(6) 0.13425(5) 0.45886(5) 0.0173(2) Uani 1 1 d . . .
Co5 Co 0.73725(6) 0.23780(5) 0.55968(5) 0.0177(2) Uani 1 1 d . . .
Co6 Co 0.57100(6) 0.24224(5) 0.52644(5) 0.0169(2) Uani 1 1 d . . .
Co7 Co 0.57021(6) 0.21813(5) 0.65677(5) 0.0169(2) Uani 1 1 d . . .
Co8 Co 0.73655(6) 0.21296(5) 0.68957(5) 0.0184(2) Uani 1 1 d . . .
Co9 Co 0.74016(6) 0.08683(5) 0.71486(5) 0.0166(2) Uani 1 1 d . . .
Co10 Co 0.57860(6) -0.03741(5) 0.70887(5) 0.0176(2) Uani 1 1 d . . .
Co11 Co 0.58365(6) -0.14427(5) 0.60556(5) 0.0169(2) Uani 1 1 d . . .
Co12 Co 0.74678(6) -0.02062(5) 0.61138(5) 0.0168(2) Uani 1 1 d . . .
W1 W 0.599994(18) 0.178480(16) 0.403806(15) 0.01959(8) Uani 1 1 d . . .
W2 W 0.811131(19) 0.140014(15) 0.611793(14) 0.01875(8) Uani 1 1 d . . .
W3 W 0.611602(18) -0.155805(15) 0.472242(14) 0.01796(8) Uani 1 1 d . . .
W4 W 0.599405(18) 0.117222(15) 0.734863(15) 0.01971(8) Uani 1 1 d . . .
Cl1 Cl 0.61935(11) 0.01293(9) 0.43262(9) 0.0260(5) Uani 1 1 d . . .
Cl2 Cl 0.60990(11) 0.16265(9) 0.57639(9) 0.0260(5) Uani 1 1 d . . .
Cl3 Cl 0.61687(11) -0.02120(9) 0.61374(9) 0.0260(5) Uani 1 1 d . . .
S1 S 0.86726(11) 0.00143(9) 0.49133(8) 0.0165(4) Uani 1 1 d . . .
S2 S 0.59949(11) -0.16541(9) 0.27023(9) 0.0171(4) Uani 1 1 d . . .
S3 S 0.59020(11) 0.04864(9) 0.22889(9) 0.0192(4) Uani 1 1 d . . .
S4 S 0.85533(11) 0.21558(9) 0.45139(9) 0.0193(4) Uani 1 1 d . . .
S5 S 0.85206(11) 0.33991(9) 0.57424(9) 0.0214(5) Uani 1 1 d . . .
S6 S 0.58223(11) 0.34716(9) 0.51996(9) 0.0205(4) Uani 1 1 d . . .
S7 S 0.58214(11) 0.30594(9) 0.73346(9) 0.0195(4) Uani 1 1 d . . .
S8 S 0.85170(11) 0.29903(9) 0.78809(9) 0.0200(4) Uani 1 1 d . . .
S9 S 0.85517(11) 0.14843(9) 0.81804(9) 0.0183(4) Uani 1 1 d . . .
S10 S 0.59263(11) -0.05413(9) 0.80770(9) 0.0186(4) Uani 1 1 d . . .
S11 S 0.59957(11) -0.23088(9) 0.63921(9) 0.0170(4) Uani 1 1 d . . .
S12 S 0.86485(11) -0.02858(9) 0.65198(9) 0.0186(4) Uani 1 1 d . . .
O1 O 0.6987(3) -0.0636(2) 0.3997(2) 0.0178(12) Uani 1 1 d . . .
O2 O 0.5891(3) -0.0445(2) 0.2960(2) 0.0178(12) Uani 1 1 d . . .
O3 O 0.6895(3) 0.1064(2) 0.3665(2) 0.0192(12) Uani 1 1 d . . .
O4 O 0.7993(3) 0.0872(2) 0.4721(2) 0.0163(11) Uani 1 1 d . . .
O5 O 0.6840(3) 0.2888(2) 0.5452(2) 0.0168(11) Uani 1 1 d . . .
O6 O 0.5751(3) 0.2754(2) 0.6076(2) 0.0207(12) Uani 1 1 d . . .
O7 O 0.6835(3) 0.2559(2) 0.7144(2) 0.0168(11) Uani 1 1 d . . .
O8 O 0.7912(3) 0.2701(2) 0.6516(2) 0.0174(11) Uani 1 1 d . . .
O9 O 0.6890(3) 0.0353(2) 0.7588(2) 0.0182(12) Uani 1 1 d . . .
O10 O 0.5883(3) -0.1156(2) 0.6884(2) 0.0182(12) Uani 1 1 d . . .
O11 O 0.6959(3) -0.1063(2) 0.6225(2) 0.0182(12) Uani 1 1 d . . .
O12 O 0.7998(3) 0.0475(2) 0.6962(2) 0.0172(11) Uani 1 1 d . . .
O13 O 0.5433(3) 0.0977(2) 0.3449(2) 0.0246(13) Uani 1 1 d . . .
O14 O 0.5406(3) 0.1918(2) 0.4353(2) 0.0258(13) Uani 1 1 d . . .
O15 O 0.6837(3) 0.1863(2) 0.4642(2) 0.0252(13) Uani 1 1 d . . .
O16 O 0.6328(4) 0.2361(3) 0.3715(3) 0.0443(17) Uani 1 1 d . . .
O17 O 0.7769(3) 0.1707(2) 0.5533(2) 0.0250(13) Uani 1 1 d . . .
O18 O 0.7744(3) 0.1485(2) 0.6672(2) 0.0251(13) Uani 1 1 d . . .
O19 O 0.7791(3) 0.0548(2) 0.5756(2) 0.0231(13) Uani 1 1 d . . .
O20 O 0.9111(3) 0.1857(3) 0.6497(3) 0.0366(15) Uani 1 1 d . . .
O21 O 0.6949(3) -0.0731(2) 0.5159(2) 0.0233(13) Uani 1 1 d . . .
O22 O 0.5513(3) -0.1790(2) 0.5113(2) 0.0241(13) Uani 1 1 d . . .
O23 O 0.5541(3) -0.1612(2) 0.3965(2) 0.0244(13) Uani 1 1 d . . .
O24 O 0.6437(3) -0.2095(3) 0.4642(3) 0.0401(16) Uani 1 1 d . . .
O25 O 0.5424(3) 0.0302(2) 0.7143(3) 0.0266(13) Uani 1 1 d . . .
O26 O 0.5378(3) 0.1429(2) 0.6913(2) 0.0236(13) Uani 1 1 d . . .
O27 O 0.6811(3) 0.1373(2) 0.7186(3) 0.0267(13) Uani 1 1 d . . .
O28 O 0.6340(3) 0.1555(3) 0.8127(3) 0.0390(15) Uani 1 1 d . . .
C1 C 0.7390(4) -0.0843(3) 0.3785(3) 0.0128(16) Uani 1 1 d . . .
C2 C 0.8189(4) -0.0596(3) 0.4149(3) 0.0153(16) Uani 1 1 d . . .
C3 C 0.8589(4) -0.0811(3) 0.3923(3) 0.0193(18) Uani 1 1 d . . .
H3A H 0.9136 -0.0621 0.4176 0.023 Uiso 1 1 calc R . .
C4 C 0.8228(4) -0.1292(4) 0.3341(3) 0.0183(17) Uani 1 1 d . . .
C5 C 0.7432(4) -0.1538(4) 0.2971(3) 0.0168(17) Uani 1 1 d . . .
H5A H 0.7166 -0.1859 0.2563 0.020 Uiso 1 1 calc R . .
C6 C 0.7027(4) -0.1316(3) 0.3196(3) 0.0129(16) Uani 1 1 d U . .
C7 C 0.5969(4) -0.0594(4) 0.2435(3) 0.0175(17) Uani 1 1 d U . .
C8 C 0.6026(4) -0.1147(3) 0.2244(3) 0.0157(17) Uani 1 1 d . . .
C9 C 0.6072(4) -0.1314(4) 0.1695(3) 0.0183(17) Uani 1 1 d . . .
H9A H 0.6094 -0.1698 0.1568 0.022 Uiso 1 1 calc R . .
C10 C 0.6089(4) -0.0933(3) 0.1326(3) 0.0175(17) Uani 1 1 d . . .
C11 C 0.6035(4) -0.0386(4) 0.1516(3) 0.0178(17) Uani 1 1 d . . .
H11A H 0.6038 -0.0122 0.1269 0.021 Uiso 1 1 calc R . .
C12 C 0.5977(4) -0.0221(3) 0.2057(3) 0.0173(17) Uani 1 1 d . . .
C13 C 0.7283(4) 0.1354(4) 0.3362(3) 0.0177(17) Uani 1 1 d . . .
C14 C 0.6914(4) 0.1142(3) 0.2712(4) 0.0192(18) Uani 1 1 d . . .
C15 C 0.7312(5) 0.1449(4) 0.2403(4) 0.0227(19) Uani 1 1 d . . .
H15A H 0.7042 0.1306 0.1963 0.027 Uiso 1 1 calc R . .
C16 C 0.8090(4) 0.1957(4) 0.2714(4) 0.0227(19) Uani 1 1 d . A .
C17 C 0.8461(5) 0.2172(4) 0.3362(4) 0.0237(19) Uani 1 1 d . . .
H17A H 0.8994 0.2525 0.3589 0.028 Uiso 1 1 calc R . .
C18 C 0.8064(4) 0.1877(4) 0.3681(3) 0.0196(18) Uani 1 1 d . . .
C19 C 0.8686(4) 0.1113(3) 0.4713(3) 0.0155(16) Uani 1 1 d . . .
C20 C 0.9053(4) 0.1715(4) 0.4635(3) 0.0189(17) Uani 1 1 d . . .
C21 C 0.9777(4) 0.1962(3) 0.4643(3) 0.0168(17) Uani 1 1 d . . .
H21A H 1.0010 0.2375 0.4595 0.020 Uiso 1 1 calc R . .
C22 C 1.0182(4) 0.1628(4) 0.4720(3) 0.0213(18) Uani 1 1 d . . .
C23 C 0.9818(4) 0.1031(4) 0.4789(3) 0.0186(17) Uani 1 1 d . . .
H23A H 1.0071 0.0786 0.4836 0.022 Uiso 1 1 calc R . .
C24 C 0.9092(4) 0.0779(4) 0.4790(3) 0.0169(17) Uani 1 1 d . . .
C25 C 0.7216(4) 0.3504(4) 0.5475(3) 0.0156(17) Uani 1 1 d . . .
C26 C 0.8006(4) 0.3828(4) 0.5597(3) 0.0193(18) Uani 1 1 d . . .
C27 C 0.8382(5) 0.4467(4) 0.5597(4) 0.0242(19) Uani 1 1 d . . .
H27A H 0.8917 0.4672 0.5678 0.029 Uiso 1 1 calc R . .
C28 C 0.8011(5) 0.4808(4) 0.5486(4) 0.026(2) Uani 1 1 d . . .
C29 C 0.7221(5) 0.4488(4) 0.5370(4) 0.029(2) Uani 1 1 d . . .
H29A H 0.6946 0.4713 0.5296 0.035 Uiso 1 1 calc R . .
C30 C 0.6838(4) 0.3858(3) 0.5362(3) 0.0187(17) Uani 1 1 d . . .
C31 C 0.5843(4) 0.3341(4) 0.6294(4) 0.0199(18) Uani 1 1 d . . .
C32 C 0.5895(4) 0.3755(4) 0.5951(3) 0.0199(18) Uani 1 1 d . . .
C33 C 0.5994(5) 0.4372(4) 0.6191(4) 0.027(2) Uani 1 1 d . . .
H33A H 0.6023 0.4641 0.5947 0.032 Uiso 1 1 calc R . .
C34 C 0.6050(5) 0.4602(4) 0.6773(4) 0.029(2) Uani 1 1 d . . .
C35 C 0.5999(4) 0.4191(4) 0.7114(4) 0.026(2) Uani 1 1 d . . .
H35A H 0.6038 0.4337 0.7516 0.031 Uiso 1 1 calc R . .
C36 C 0.5893(4) 0.3576(4) 0.6883(3) 0.0173(17) Uani 1 1 d . . .
C37 C 0.7215(4) 0.3089(4) 0.7674(3) 0.0179(17) Uani 1 1 d . . .
C38 C 0.6834(4) 0.3380(4) 0.7835(4) 0.0213(18) Uani 1 1 d . . .
C39 C 0.7229(5) 0.3930(4) 0.8375(4) 0.028(2) Uani 1 1 d . . .
H39A H 0.6958 0.4131 0.8468 0.034 Uiso 1 1 calc R . .
C40 C 0.8015(5) 0.4193(4) 0.8784(4) 0.034(2) Uani 1 1 d . . .
C41 C 0.8386(5) 0.3895(4) 0.8614(4) 0.027(2) Uani 1 1 d . . .
H41A H 0.8924 0.4066 0.8880 0.032 Uiso 1 1 calc R . .
C42 C 0.8004(4) 0.3361(4) 0.8074(4) 0.0200(18) Uani 1 1 d . . .
C43 C 0.8608(4) 0.3278(4) 0.6856(3) 0.0180(17) Uani 1 1 d . . .
C44 C 0.8989(4) 0.3493(4) 0.7508(4) 0.0206(18) Uani 1 1 d . . .
C45 C 0.9699(4) 0.4068(4) 0.7845(3) 0.0219(18) Uani 1 1 d . . .
H45A H 0.9943 0.4203 0.8286 0.026 Uiso 1 1 calc R . .
C46 C 1.0080(5) 0.4462(4) 0.7572(4) 0.031(2) Uani 1 1 d . . .
C47 C 0.9690(4) 0.4247(4) 0.6922(4) 0.0259(19) Uani 1 1 d . . .
H47A H 0.9925 0.4509 0.6717 0.031 Uiso 1 1 calc R . .
C48 C 0.8977(4) 0.3667(4) 0.6575(3) 0.0180(17) Uani 1 1 d . . .
C49 C 0.7287(4) 0.0482(4) 0.8203(4) 0.0185(17) Uani 1 1 d . . .
C50 C 0.8076(4) 0.0998(4) 0.8556(3) 0.0186(18) Uani 1 1 d . . .
C51 C 0.8486(4) 0.1126(4) 0.9177(4) 0.0241(19) Uani 1 1 d . . .
H51A H 0.9018 0.1481 0.9407 0.029 Uiso 1 1 calc R . .
C52 C 0.8130(5) 0.0742(4) 0.9473(3) 0.0239(19) Uani 1 1 d . . .
C53 C 0.7356(5) 0.0242(4) 0.9139(3) 0.0225(18) Uani 1 1 d . . .
H53A H 0.7107 -0.0017 0.9339 0.027 Uiso 1 1 calc R . .
C54 C 0.6932(4) 0.0109(3) 0.8514(3) 0.0180(17) Uani 1 1 d . . .
C55 C 0.5981(4) -0.1455(4) 0.7286(3) 0.0175(17) Uani 1 1 d . . .
C56 C 0.6020(4) -0.1243(3) 0.7874(3) 0.0159(17) Uani 1 1 d . . .
C57 C 0.6144(4) -0.1545(3) 0.8291(4) 0.0205(18) Uani 1 1 d . . .
H57A H 0.6172 -0.1385 0.8686 0.025 Uiso 1 1 calc R . .
C58 C 0.6230(4) -0.2088(4) 0.8141(3) 0.0219(18) Uani 1 1 d . . .
C59 C 0.6160(4) -0.2322(3) 0.7558(3) 0.0183(17) Uani 1 1 d U . .
H59A H 0.6198 -0.2699 0.7442 0.022 Uiso 1 1 calc R . .
C60 C 0.6034(4) -0.2016(3) 0.7136(3) 0.0133(16) Uani 1 1 d . . .
C61 C 0.7364(4) -0.1331(3) 0.6476(3) 0.0171(17) Uani 1 1 d . . .
C62 C 0.7022(4) -0.1907(3) 0.6592(3) 0.0163(17) Uani 1 1 d . . .
C63 C 0.7451(4) -0.2163(4) 0.6883(3) 0.0216(18) Uani 1 1 d . . .
H63A H 0.7193 -0.2565 0.6943 0.026 Uiso 1 1 calc R . .
C64 C 0.8268(5) -0.1830(4) 0.7091(4) 0.0254(19) Uani 1 1 d . . .
C65 C 0.8604(5) -0.1286(4) 0.6948(4) 0.0232(19) Uani 1 1 d . . .
H65A H 0.9148 -0.1077 0.7052 0.028 Uiso 1 1 calc R . .
C66 C 0.8171(4) -0.1031(3) 0.6653(3) 0.0161(17) Uani 1 1 d . . .
C67 C 0.8687(4) 0.0625(4) 0.7402(4) 0.0201(18) Uani 1 1 d . . .
C68 C 0.9077(4) 0.0315(4) 0.7277(3) 0.0180(17) Uani 1 1 d . . .
C69 C 0.9771(4) 0.0437(4) 0.7751(4) 0.0243(19) Uani 1 1 d . . .
H69A H 1.0027 0.0222 0.7654 0.029 Uiso 1 1 calc R . .
C70 C 1.0094(4) 0.0862(4) 0.8356(4) 0.0232(19) Uani 1 1 d . . .
C71 C 0.9722(4) 0.1192(4) 0.8459(4) 0.0217(18) Uani 1 1 d . . .
H71A H 0.9948 0.1510 0.8861 0.026 Uiso 1 1 calc R . .
C72 C 0.9035(4) 0.1077(3) 0.7999(3) 0.0163(17) Uani 1 1 d . . .
C73 C 0.8645(5) -0.1574(4) 0.3087(4) 0.029(2) Uani 1 1 d . . .
C74 C 0.6118(5) -0.1153(4) 0.0712(4) 0.028(2) Uani 1 1 d . . .
C75 C 0.8518(5) 0.2292(4) 0.2364(4) 0.036(2) Uani 1 1 d . . .
C76 C 1.0994(5) 0.1941(4) 0.4719(4) 0.030(2) Uani 1 1 d . . .
C77 C 0.8406(6) 0.5507(4) 0.5464(6) 0.048(3) Uani 1 1 d . . .
C78 C 0.6169(6) 0.5274(4) 0.7050(5) 0.047(3) Uani 1 1 d . . .
C79 C 0.8434(6) 0.4800(5) 0.9383(6) 0.079(4) Uani 1 1 d D . .
C80 C 1.0884(5) 0.5097(4) 0.7971(4) 0.041(2) Uani 1 1 d . . .
C81 C 0.8623(5) 0.0897(5) 1.0169(4) 0.037(2) Uani 1 1 d . . .
C82 C 0.6387(5) -0.2402(4) 0.8632(4) 0.031(2) Uani 1 1 d . . .
C83 C 0.8746(5) -0.2101(4) 0.7449(4) 0.035(2) Uani 1 1 d . . .
C84 C 1.0833(5) 0.0995(4) 0.8893(4) 0.032(2) Uani 1 1 d . . .
C85 C 0.9519(5) -0.1221(5) 0.3519(4) 0.058(3) Uani 1 1 d U . .
H85A H 0.9597 -0.1272 0.3921 0.087 Uiso 1 1 calc R . .
H85B H 0.9764 -0.0751 0.3581 0.087 Uiso 1 1 calc R . .
H85C H 0.9759 -0.1412 0.3333 0.087 Uiso 1 1 calc R . .
C86 C 0.8263(6) -0.2304(5) 0.2977(5) 0.060(3) Uani 1 1 d . . .
H86A H 0.8312 -0.2365 0.3372 0.090 Uiso 1 1 calc R . .
H86B H 0.8524 -0.2485 0.2810 0.090 Uiso 1 1 calc R . .
H86C H 0.7705 -0.2533 0.2679 0.090 Uiso 1 1 calc R . .
C87 C 0.8570(6) -0.1475(5) 0.2465(4) 0.055(3) Uani 1 1 d U . .
H87A H 0.8819 -0.1002 0.2538 0.082 Uiso 1 1 calc R . .
H87B H 0.8012 -0.1703 0.2167 0.082 Uiso 1 1 calc R . .
H87C H 0.8829 -0.1658 0.2297 0.082 Uiso 1 1 calc R . .
C88 C 0.6861(6) -0.1177(6) 0.0856(5) 0.071(4) Uani 1 1 d . . .
H88A H 0.7323 -0.0738 0.1130 0.106 Uiso 1 1 calc R . .
H88B H 0.6886 -0.1318 0.0467 0.106 Uiso 1 1 calc R . .
H88C H 0.6854 -0.1492 0.1064 0.106 Uiso 1 1 calc R . .
C89 C 0.5379(6) -0.1847(4) 0.0273(4) 0.050(3) Uani 1 1 d . . .
H89A H 0.5358 -0.2164 0.0481 0.075 Uiso 1 1 calc R . .
H89B H 0.5408 -0.1991 -0.0113 0.075 Uiso 1 1 calc R . .
H89C H 0.4904 -0.1823 0.0174 0.075 Uiso 1 1 calc R . .
C90 C 0.6138(6) -0.0664(5) 0.0374(4) 0.053(3) Uani 1 1 d . . .
H90A H 0.6602 -0.0224 0.0644 0.080 Uiso 1 1 calc R . .
H90B H 0.5662 -0.0644 0.0276 0.080 Uiso 1 1 calc R . .
H90C H 0.6163 -0.0814 -0.0012 0.080 Uiso 1 1 calc R . .
C91 C 0.8440(14) 0.1719(13) 0.1864(11) 0.096(4) Uani 0.554(15) 1 d P A 1
H91A H 0.8425 0.1373 0.2029 0.144 Uiso 0.554(15) 1 calc PR A 1
H91B H 0.8892 0.1900 0.1777 0.144 Uiso 0.554(15) 1 calc PR A 1
H91C H 0.7955 0.1533 0.1479 0.144 Uiso 0.554(15) 1 calc PR A 1
C92 C 0.8121(15) 0.2614(14) 0.2038(13) 0.096(4) Uani 0.554(15) 1 d P A 1
H92A H 0.8178 0.2971 0.2349 0.144 Uiso 0.554(15) 1 calc PR A 1
H92B H 0.7561 0.2285 0.1771 0.144 Uiso 0.554(15) 1 calc PR A 1
H92C H 0.8365 0.2795 0.1783 0.144 Uiso 0.554(15) 1 calc PR A 1
C91' C 0.8114(17) 0.1966(17) 0.1668(13) 0.096(4) Uani 0.446(15) 1 d P A 2
H91D H 0.7823 0.2166 0.1483 0.144 Uiso 0.446(15) 1 calc PR A 2
H91E H 0.7748 0.1493 0.1547 0.144 Uiso 0.446(15) 1 calc PR A 2
H91F H 0.8507 0.2026 0.1519 0.144 Uiso 0.446(15) 1 calc PR A 2
C92' C 0.8616(19) 0.2982(16) 0.2481(15) 0.096(4) Uani 0.446(15) 1 d P A 2
H92D H 0.8665 0.3154 0.2895 0.144 Uiso 0.446(15) 1 calc PR A 2
H92E H 0.8155 0.2946 0.2164 0.144 Uiso 0.446(15) 1 calc PR A 2
H92F H 0.9089 0.3282 0.2457 0.144 Uiso 0.446(15) 1 calc PR A 2
C93 C 0.9393(7) 0.2606(7) 0.2707(5) 0.096(4) Uani 1 1 d . A .
H93A H 0.9612 0.3003 0.3065 0.144 Uiso 1 1 calc R . .
H93B H 0.9624 0.2728 0.2427 0.144 Uiso 1 1 calc R . .
H93C H 0.9514 0.2293 0.2853 0.144 Uiso 1 1 calc R . .
C94 C 1.0945(6) 0.2106(5) 0.4144(5) 0.058(3) Uani 1 1 d . . .
H94A H 1.0581 0.1701 0.3772 0.087 Uiso 1 1 calc R . .
H94B H 1.1468 0.2314 0.4161 0.087 Uiso 1 1 calc R . .
H94C H 1.0755 0.2412 0.4124 0.087 Uiso 1 1 calc R . .
C95 C 1.1577(5) 0.2583(5) 0.5301(5) 0.069(4) Uani 1 1 d . . .
H95A H 1.2094 0.2791 0.5309 0.104 Uiso 1 1 calc R . .
H95B H 1.1622 0.2479 0.5678 0.104 Uiso 1 1 calc R . .
H95C H 1.1385 0.2888 0.5287 0.104 Uiso 1 1 calc R . .
C96 C 1.1306(6) 0.1478(5) 0.4754(6) 0.068(4) Uani 1 1 d . . .
H96A H 1.0946 0.1069 0.4386 0.102 Uiso 1 1 calc R . .
H96B H 1.1346 0.1375 0.5131 0.102 Uiso 1 1 calc R . .
H96C H 1.1827 0.1692 0.4769 0.102 Uiso 1 1 calc R . .
C97 C 0.9272(7) 0.5772(6) 0.5637(6) 0.097(4) Uani 1 1 d U . .
H97A H 0.9512 0.6213 0.5618 0.145 Uiso 1 1 calc R . .
H97B H 0.9315 0.5475 0.5344 0.145 Uiso 1 1 calc R . .
H97C H 0.9544 0.5797 0.6061 0.145 Uiso 1 1 calc R . .
C98 C 0.7998(8) 0.5467(6) 0.4804(7) 0.126(6) Uani 1 1 d . . .
H98A H 0.7442 0.5304 0.4687 0.189 Uiso 1 1 calc R . .
H98B H 0.8041 0.5163 0.4517 0.189 Uiso 1 1 calc R . .
H98C H 0.8249 0.5907 0.4783 0.189 Uiso 1 1 calc R . .
C99 C 0.8338(8) 0.5966(6) 0.5905(7) 0.107(5) Uani 1 1 d U . .
H99A H 0.7781 0.5798 0.5792 0.161 Uiso 1 1 calc R . .
H99B H 0.8579 0.6405 0.5882 0.161 Uiso 1 1 calc R . .
H99C H 0.8608 0.5996 0.6331 0.161 Uiso 1 1 calc R . .
C100 C 0.6291(8) 0.5681(5) 0.6682(6) 0.082(4) Uani 1 1 d U . .
H10A H 0.6761 0.5760 0.6633 0.123 Uiso 1 1 calc R . .
H10B H 0.6364 0.6103 0.6892 0.123 Uiso 1 1 calc R . .
H10C H 0.5833 0.5455 0.6271 0.123 Uiso 1 1 calc R . .
C101 C 0.5434(8) 0.5156(6) 0.7143(7) 0.103(5) Uani 1 1 d U . .
H10D H 0.5494 0.5582 0.7322 0.155 Uiso 1 1 calc R . .
H10E H 0.5384 0.4915 0.7426 0.155 Uiso 1 1 calc R . .
H10F H 0.4962 0.4896 0.6740 0.155 Uiso 1 1 calc R . .
C102 C 0.6831(10) 0.5652(7) 0.7704(7) 0.139(6) Uani 1 1 d U . .
H10G H 0.7329 0.5759 0.7696 0.209 Uiso 1 1 calc R . .
H10H H 0.6737 0.5382 0.7959 0.209 Uiso 1 1 calc R . .
H10I H 0.6856 0.6061 0.7883 0.209 Uiso 1 1 calc R . .
C103 C 0.8045(8) 0.5154(6) 0.9429(6) 0.112(3) Uani 1 1 d . . .
H10J H 0.7577 0.4883 0.9474 0.168 Uiso 1 1 calc R . .
H10K H 0.7889 0.5254 0.9051 0.168 Uiso 1 1 calc R . .
H10L H 0.8403 0.5567 0.9792 0.168 Uiso 1 1 calc R . .
C104 C 0.8910(8) 0.4731(6) 0.9917(6) 0.112(3) Uani 1 1 d . . .
H10M H 0.8568 0.4408 1.0040 0.168 Uiso 1 1 calc R . .
H10N H 0.9255 0.5159 1.0263 0.168 Uiso 1 1 calc R . .
H10O H 0.9231 0.4579 0.9809 0.168 Uiso 1 1 calc R . .
C105 C 0.9186(8) 0.5364(6) 0.9316(6) 0.112(3) Uani 1 1 d D . .
H10P H 0.9490 0.5772 0.9683 0.168 Uiso 1 1 calc R . .
H10Q H 0.8983 0.5454 0.8941 0.168 Uiso 1 1 calc R . .
H10R H 0.9525 0.5196 0.9285 0.168 Uiso 1 1 calc R . .
C106 C 1.0818(8) 0.5567(6) 0.8466(6) 0.124(6) Uani 1 1 d . . .
H10S H 1.1332 0.5975 0.8723 0.186 Uiso 1 1 calc R . .
H10T H 1.0650 0.5340 0.8733 0.186 Uiso 1 1 calc R . .
H10U H 1.0432 0.5675 0.8246 0.186 Uiso 1 1 calc R . .
C107 C 1.1454(8) 0.4960(6) 0.8341(6) 0.108(5) Uani 1 1 d U . .
H10V H 1.1527 0.4673 0.8064 0.162 Uiso 1 1 calc R . .
H10W H 1.1264 0.4738 0.8603 0.162 Uiso 1 1 calc R . .
H10X H 1.1957 0.5375 0.8606 0.162 Uiso 1 1 calc R . .
C108 C 1.1149(6) 0.5498(5) 0.7599(5) 0.085(4) Uani 1 1 d . . .
H10Y H 1.1206 0.5242 0.7282 0.128 Uiso 1 1 calc R . .
H10Z H 1.1656 0.5906 0.7876 0.128 Uiso 1 1 calc R . .
H11B H 1.0758 0.5607 0.7395 0.128 Uiso 1 1 calc R . .
C109 C 0.8990(6) 0.1632(4) 1.0545(4) 0.053(3) Uani 1 1 d . . .
H11C H 0.9303 0.1731 1.0986 0.079 Uiso 1 1 calc R . .
H11D H 0.8571 0.1725 1.0500 0.079 Uiso 1 1 calc R . .
H11E H 0.9329 0.1907 1.0389 0.079 Uiso 1 1 calc R . .
C110 C 0.8117(5) 0.0474(5) 1.0435(4) 0.051(3) Uani 1 1 d . . .
H11F H 0.7884 0.0005 1.0202 0.076 Uiso 1 1 calc R . .
H11G H 0.7698 0.0564 1.0399 0.076 Uiso 1 1 calc R . .
H11H H 0.8447 0.0582 1.0875 0.076 Uiso 1 1 calc R . .
C111 C 0.9275(6) 0.0749(6) 1.0230(4) 0.062(3) Uani 1 1 d . . .
H11I H 0.9039 0.0281 0.9991 0.093 Uiso 1 1 calc R . .
H11J H 0.9597 0.0850 1.0669 0.093 Uiso 1 1 calc R . .
H11K H 0.9607 0.1022 1.0067 0.093 Uiso 1 1 calc R . .
C112 C 0.7159(8) -0.1868(5) 0.9207(5) 0.099(5) Uani 1 1 d . . .
H11L H 0.7274 -0.2054 0.9527 0.148 Uiso 1 1 calc R . .
H11M H 0.7107 -0.1498 0.9370 0.148 Uiso 1 1 calc R . .
H11N H 0.7588 -0.1712 0.9091 0.148 Uiso 1 1 calc R . .
C113 C 0.5749(7) -0.2618(5) 0.8835(5) 0.075(4) Uani 1 1 d . . .
H11O H 0.5862 -0.2815 0.9146 0.112 Uiso 1 1 calc R . .
H11P H 0.5241 -0.2946 0.8474 0.112 Uiso 1 1 calc R . .
H11Q H 0.5728 -0.2235 0.9017 0.112 Uiso 1 1 calc R . .
C114 C 0.6470(6) -0.2977(4) 0.8397(4) 0.048(3) Uani 1 1 d . . .
H11R H 0.6570 -0.3161 0.8721 0.072 Uiso 1 1 calc R . .
H11S H 0.6910 -0.2824 0.8293 0.072 Uiso 1 1 calc R . .
H11T H 0.5983 -0.3318 0.8024 0.072 Uiso 1 1 calc R . .
C115 C 0.9623(5) -0.1646(5) 0.7693(5) 0.050(3) Uani 1 1 d . . .
H11U H 0.9741 -0.1601 0.7342 0.075 Uiso 1 1 calc R . .
H11V H 0.9902 -0.1832 0.7925 0.075 Uiso 1 1 calc R . .
H11W H 0.9793 -0.1211 0.7969 0.075 Uiso 1 1 calc R . .
C116 C 0.8575(6) -0.2167(6) 0.8019(5) 0.072(4) Uani 1 1 d . . .
H11X H 0.8872 -0.2339 0.8254 0.108 Uiso 1 1 calc R . .
H11Y H 0.8011 -0.2472 0.7869 0.108 Uiso 1 1 calc R . .
H11Z H 0.8735 -0.1733 0.8290 0.108 Uiso 1 1 calc R . .
C117 C 0.8477(6) -0.2782(5) 0.7033(5) 0.059(3) Uani 1 1 d . . .
H12A H 0.8579 -0.2751 0.6673 0.089 Uiso 1 1 calc R . .
H12B H 0.7913 -0.3076 0.6888 0.089 Uiso 1 1 calc R . .
H12C H 0.8766 -0.2959 0.7268 0.089 Uiso 1 1 calc R . .
C118 C 1.1504(5) 0.1695(4) 0.9102(4) 0.041(2) Uani 1 1 d . . .
H12D H 1.1618 0.1761 0.8753 0.061 Uiso 1 1 calc R . .
H12E H 1.1972 0.1772 0.9447 0.061 Uiso 1 1 calc R . .
H12F H 1.1355 0.2006 0.9241 0.061 Uiso 1 1 calc R . .
C119 C 1.0643(5) 0.0875(5) 0.9440(4) 0.044(3) Uani 1 1 d . . .
H12G H 1.0486 0.1178 0.9579 0.066 Uiso 1 1 calc R . .
H12H H 1.1111 0.0953 0.9786 0.066 Uiso 1 1 calc R . .
H12I H 1.0213 0.0418 0.9298 0.066 Uiso 1 1 calc R . .
C120 C 1.1075(5) 0.0508(5) 0.8695(4) 0.047(3) Uani 1 1 d . . .
H12J H 1.1199 0.0568 0.8350 0.070 Uiso 1 1 calc R . .
H12K H 1.0641 0.0054 0.8561 0.070 Uiso 1 1 calc R . .
H12L H 1.1539 0.0590 0.9049 0.070 Uiso 1 1 calc R . .
P1 P 0.5000 0.5000 1.0000 0.0155(6) Uani 1 2 d S . .
W5 W 0.66689(2) 0.618913(19) 0.992384(17) 0.03529(10) Uani 1 1 d . . .
W6 W 0.56540(2) 0.449634(19) 0.896715(17) 0.03357(10) Uani 1 1 d . . .
W7 W 0.60071(2) 0.669215(18) 1.095306(18) 0.03822(10) Uani 1 1 d . . .
W8 W 0.52365(2) 0.456400(19) 1.134150(18) 0.03793(10) Uani 1 1 d . . .
W9 W 0.69086(2) 0.57579(2) 1.126792(18) 0.04291(11) Uani 1 1 d . . .
W10 W 0.59048(2) 0.406279(19) 1.03124(2) 0.04442(11) Uani 1 1 d . . .
O29 O 0.5796(6) 0.5655(5) 1.0333(5) 0.024(3) Uani 0.50 1 d P . .
O30 O 0.4896(6) 0.5509(5) 1.0320(5) 0.027(3) Uani 0.50 1 d P . .
O31 O 0.4648(6) 0.4822(5) 1.0388(5) 0.027(3) Uani 0.50 1 d P . .
O32 O 0.5510(6) 0.4862(5) 1.0532(5) 0.022(2) Uani 0.50 1 d P B .
O33 O 0.4687(4) 0.3722(4) 0.8725(4) 0.075(2) Uani 1 1 d . . .
O34 O 0.6470(4) 0.5372(3) 0.9448(3) 0.0560(19) Uani 1 1 d . B .
O36 O 0.7142(5) 0.6038(4) 1.0637(3) 0.083(3) Uani 1 1 d . B .
O37 O 0.6657(5) 0.6415(4) 1.1409(3) 0.081(3) Uani 1 1 d . B .
O39 O 0.6246(3) 0.5376(3) 1.1587(2) 0.0297(13) Uani 1 1 d U B .
O40 O 0.5439(3) 0.3989(3) 1.0782(3) 0.0588(19) Uani 1 1 d U B .
O41 O 0.4915(4) 0.5173(3) 1.1470(3) 0.0528(18) Uani 1 1 d . . .
O42 O 0.4158(4) 0.3926(3) 1.0767(3) 0.0506(18) Uani 1 1 d . . .
O43 O 0.6078(4) 0.4271(3) 0.9636(3) 0.067(2) Uani 1 1 d . B .
O44 O 0.4853(4) 0.3403(3) 0.9706(3) 0.068(2) Uani 1 1 d . . .
O45 O 0.7445(4) 0.6744(3) 0.9888(4) 0.076(2) Uani 1 1 d . B .
O46 O 0.5945(4) 0.4263(4) 0.8472(3) 0.086(3) Uani 1 1 d . B .
O47 O 0.6475(4) 0.7482(3) 1.1412(3) 0.0579(19) Uani 1 1 d . B .
O48 O 0.5350(4) 0.4370(3) 1.1976(3) 0.065(2) Uani 1 1 d . . .
O49 O 0.7794(3) 0.6106(3) 1.1865(3) 0.0447(16) Uani 1 1 d . B .
O50 O 0.6329(4) 0.3623(3) 1.0459(3) 0.0556(19) Uani 1 1 d . B .
O35 O 0.6645(9) 0.6887(8) 1.0451(6) 0.035(2) Uani 0.506(16) 1 d PU B 1
O35' O 0.6321(9) 0.6584(8) 1.0393(6) 0.035(2) Uani 0.494(16) 1 d PU B 2
O38 O 0.6731(5) 0.4935(4) 1.0839(4) 0.0211(17) Uani 0.605(8) 1 d PU B 1
O38' O 0.6820(7) 0.5100(6) 1.0487(6) 0.0211(17) Uani 0.395(8) 1 d PU B 2

loop_
_atom_site_aniso_label
_atom_site_aniso_U_11
_atom_site_aniso_U_22
_atom_site_aniso_U_33
_atom_site_aniso_U_23
_atom_site_aniso_U_13
_atom_site_aniso_U_12
Co1 0.0190(6) 0.0144(6) 0.0150(6) 0.0038(5) 0.0091(5) 0.0076(5)
Co2 0.0144(6) 0.0189(6) 0.0167(6) 0.0062(5) 0.0076(5) 0.0086(5)
Co3 0.0163(6) 0.0168(6) 0.0203(6) 0.0049(5) 0.0092(5) 0.0096(5)
Co4 0.0188(6) 0.0194(6) 0.0167(6) 0.0053(5) 0.0089(5) 0.0121(5)
Co5 0.0186(6) 0.0154(6) 0.0163(6) 0.0028(5) 0.0062(5) 0.0090(5)
Co6 0.0180(6) 0.0152(6) 0.0157(6) 0.0033(5) 0.0082(5) 0.0078(5)
Co7 0.0168(6) 0.0151(6) 0.0166(6) 0.0044(5) 0.0069(5) 0.0075(5)
Co8 0.0200(6) 0.0157(6) 0.0215(6) 0.0058(5) 0.0113(5) 0.0098(5)
Co9 0.0177(6) 0.0186(6) 0.0167(6) 0.0065(5) 0.0082(5) 0.0117(5)
Co10 0.0169(6) 0.0158(6) 0.0184(6) 0.0047(5) 0.0060(5) 0.0094(5)
Co11 0.0164(6) 0.0189(6) 0.0146(6) 0.0058(5) 0.0063(5) 0.0093(5)
Co12 0.0178(6) 0.0150(6) 0.0150(6) 0.0046(5) 0.0059(5) 0.0080(5)
W1 0.01795(18) 0.02084(19) 0.01834(18) 0.00291(15) 0.00723(15) 0.01115(16)
W2 0.02384(19) 0.01757(18) 0.01747(18) 0.00548(15) 0.01050(16) 0.01242(16)
W3 0.01675(17) 0.01682(18) 0.01592(17) 0.00468(14) 0.00705(15) 0.00608(15)
W4 0.01799(18) 0.01842(18) 0.02507(19) 0.00864(15) 0.01061(16) 0.01055(15)
Cl1 0.0242(11) 0.0263(12) 0.0218(11) 0.0056(9) 0.0092(10) 0.0108(10)
Cl2 0.0273(12) 0.0270(12) 0.0230(11) 0.0092(10) 0.0109(10) 0.0139(10)
Cl3 0.0288(12) 0.0230(11) 0.0254(12) 0.0075(9) 0.0105(10) 0.0146(10)
S1 0.0177(10) 0.0129(10) 0.0151(10) 0.0027(8) 0.0062(9) 0.0069(9)
S2 0.0168(10) 0.0147(10) 0.0172(10) 0.0029(9) 0.0068(9) 0.0081(9)
S3 0.0208(11) 0.0182(11) 0.0171(11) 0.0048(9) 0.0071(9) 0.0109(9)
S4 0.0184(11) 0.0153(11) 0.0209(11) 0.0044(9) 0.0075(9) 0.0082(9)
S5 0.0192(11) 0.0216(11) 0.0222(11) 0.0055(9) 0.0111(10) 0.0094(10)
S6 0.0216(11) 0.0198(11) 0.0212(11) 0.0078(9) 0.0091(10) 0.0121(10)
S7 0.0189(11) 0.0213(11) 0.0176(11) 0.0031(9) 0.0083(9) 0.0113(9)
S8 0.0194(11) 0.0227(11) 0.0204(11) 0.0076(9) 0.0092(9) 0.0129(10)
S9 0.0181(11) 0.0172(11) 0.0173(11) 0.0041(9) 0.0080(9) 0.0083(9)
S10 0.0208(11) 0.0168(11) 0.0191(11) 0.0064(9) 0.0097(9) 0.0101(9)
S11 0.0190(11) 0.0141(10) 0.0159(10) 0.0033(8) 0.0079(9) 0.0078(9)
S12 0.0172(11) 0.0203(11) 0.0192(11) 0.0059(9) 0.0086(9) 0.0109(9)
O1 0.015(3) 0.020(3) 0.023(3) 0.009(2) 0.012(3) 0.010(2)
O2 0.026(3) 0.018(3) 0.017(3) 0.006(2) 0.012(3) 0.016(3)
O3 0.017(3) 0.017(3) 0.014(3) 0.003(2) 0.004(2) 0.004(2)
O4 0.020(3) 0.014(3) 0.018(3) 0.008(2) 0.010(2) 0.009(2)
O5 0.014(3) 0.015(3) 0.022(3) 0.007(2) 0.008(2) 0.008(2)
O6 0.031(3) 0.013(3) 0.018(3) 0.005(2) 0.012(3) 0.012(3)
O7 0.013(3) 0.014(3) 0.017(3) -0.004(2) 0.006(2) 0.006(2)
O8 0.016(3) 0.016(3) 0.017(3) 0.003(2) 0.004(2) 0.010(2)
O9 0.012(3) 0.021(3) 0.010(3) 0.002(2) 0.000(2) 0.005(2)
O10 0.030(3) 0.018(3) 0.010(3) 0.006(2) 0.007(2) 0.017(3)
O11 0.019(3) 0.019(3) 0.026(3) 0.011(2) 0.011(3) 0.015(3)
O12 0.016(3) 0.020(3) 0.011(3) 0.000(2) 0.002(2) 0.010(2)
O13 0.014(3) 0.025(3) 0.018(3) -0.012(2) -0.006(2) 0.013(3)
O14 0.021(3) 0.031(3) 0.021(3) 0.003(3) 0.005(3) 0.016(3)
O15 0.023(3) 0.033(3) 0.019(3) 0.000(3) 0.007(3) 0.019(3)
O16 0.055(4) 0.048(4) 0.052(4) 0.031(3) 0.033(4) 0.033(4)
O17 0.035(3) 0.021(3) 0.023(3) 0.007(3) 0.014(3) 0.018(3)
O18 0.047(4) 0.021(3) 0.023(3) 0.012(3) 0.024(3) 0.023(3)
O19 0.040(3) 0.023(3) 0.016(3) 0.013(3) 0.017(3) 0.019(3)
O20 0.028(3) 0.030(4) 0.035(4) 0.003(3) 0.007(3) 0.009(3)
O21 0.020(3) 0.020(3) 0.017(3) 0.007(2) 0.005(3) 0.003(3)
O22 0.022(3) 0.028(3) 0.014(3) 0.004(2) 0.007(3) 0.008(3)
O23 0.021(3) 0.021(3) 0.018(3) 0.003(2) 0.007(3) 0.003(3)
O24 0.044(4) 0.037(4) 0.042(4) 0.010(3) 0.019(3) 0.025(3)
O25 0.019(3) 0.019(3) 0.049(4) 0.017(3) 0.018(3) 0.012(3)
O26 0.019(3) 0.021(3) 0.036(3) 0.014(3) 0.017(3) 0.010(3)
O27 0.026(3) 0.020(3) 0.047(4) 0.023(3) 0.021(3) 0.016(3)
O28 0.046(4) 0.041(4) 0.028(4) 0.009(3) 0.014(3) 0.024(3)
C1 0.022(4) 0.009(4) 0.014(4) 0.008(3) 0.011(4) 0.011(4)
C2 0.014(4) 0.015(4) 0.020(4) 0.009(3) 0.007(4) 0.010(4)
C3 0.013(4) 0.016(4) 0.016(4) 0.003(4) 0.002(4) 0.003(4)
C4 0.020(4) 0.023(5) 0.015(4) 0.008(4) 0.008(4) 0.013(4)
C5 0.020(4) 0.019(4) 0.008(4) 0.003(3) 0.003(4) 0.011(4)
C6 0.012(3) 0.016(3) 0.015(3) 0.006(3) 0.004(3) 0.012(3)
C7 0.012(4) 0.017(4) 0.010(4) 0.002(3) -0.005(3) 0.006(3)
C8 0.025(4) 0.011(4) 0.017(4) 0.010(3) 0.007(4) 0.013(4)
C9 0.012(4) 0.016(4) 0.022(4) 0.000(4) 0.006(4) 0.006(4)
C10 0.022(4) 0.014(4) 0.018(4) 0.006(4) 0.013(4) 0.008(4)
C11 0.021(4) 0.023(5) 0.016(4) 0.009(4) 0.010(4) 0.015(4)
C12 0.018(4) 0.016(4) 0.016(4) 0.001(3) 0.006(4) 0.010(4)
C13 0.027(5) 0.020(4) 0.020(4) 0.012(4) 0.013(4) 0.019(4)
C14 0.016(4) 0.007(4) 0.037(5) 0.009(4) 0.014(4) 0.006(3)
C15 0.030(5) 0.029(5) 0.020(5) 0.011(4) 0.013(4) 0.023(4)
C16 0.019(5) 0.021(5) 0.031(5) 0.010(4) 0.015(4) 0.010(4)
C17 0.018(4) 0.022(5) 0.035(5) 0.010(4) 0.016(4) 0.010(4)
C18 0.023(5) 0.021(4) 0.023(5) 0.008(4) 0.012(4) 0.016(4)
C19 0.014(4) 0.014(4) 0.011(4) -0.001(3) 0.003(3) 0.005(4)
C20 0.017(4) 0.018(4) 0.018(4) 0.004(4) 0.007(4) 0.008(4)
C21 0.019(4) 0.007(4) 0.019(4) 0.004(3) 0.007(4) 0.004(3)
C22 0.010(4) 0.026(5) 0.023(5) 0.012(4) 0.006(4) 0.006(4)
C23 0.020(4) 0.017(4) 0.014(4) 0.003(3) 0.002(4) 0.011(4)
C24 0.022(4) 0.021(4) 0.007(4) 0.002(3) 0.006(4) 0.013(4)
C25 0.020(4) 0.017(4) 0.009(4) 0.006(3) 0.005(4) 0.010(4)
C26 0.024(5) 0.022(5) 0.019(4) 0.010(4) 0.013(4) 0.014(4)
C27 0.022(5) 0.015(4) 0.031(5) 0.008(4) 0.013(4) 0.004(4)
C28 0.037(5) 0.023(5) 0.026(5) 0.007(4) 0.018(4) 0.019(4)
C29 0.039(5) 0.026(5) 0.030(5) 0.007(4) 0.023(5) 0.019(4)
C30 0.023(4) 0.009(4) 0.026(5) 0.006(4) 0.012(4) 0.009(4)
C31 0.013(4) 0.026(5) 0.024(5) 0.011(4) 0.010(4) 0.011(4)
C32 0.020(4) 0.020(4) 0.015(4) 0.001(4) 0.005(4) 0.010(4)
C33 0.033(5) 0.021(5) 0.039(5) 0.013(4) 0.022(5) 0.017(4)
C34 0.031(5) 0.011(4) 0.052(6) 0.010(4) 0.027(5) 0.011(4)
C35 0.025(5) 0.016(5) 0.029(5) -0.002(4) 0.008(4) 0.013(4)
C36 0.010(4) 0.022(5) 0.017(4) 0.003(4) 0.004(3) 0.010(4)
C37 0.019(4) 0.014(4) 0.018(4) 0.005(4) 0.005(4) 0.009(4)
C38 0.014(4) 0.020(5) 0.023(5) 0.003(4) 0.003(4) 0.009(4)
C39 0.030(5) 0.036(5) 0.022(5) 0.004(4) 0.012(4) 0.024(5)
C40 0.030(5) 0.037(6) 0.019(5) -0.006(4) -0.002(4) 0.021(5)
C41 0.021(5) 0.023(5) 0.019(5) -0.007(4) -0.005(4) 0.013(4)
C42 0.018(4) 0.021(5) 0.023(5) 0.009(4) 0.010(4) 0.012(4)
C43 0.016(4) 0.015(4) 0.020(4) -0.002(4) 0.006(4) 0.010(4)
C44 0.024(5) 0.022(5) 0.022(5) 0.014(4) 0.013(4) 0.013(4)
C45 0.017(4) 0.024(5) 0.005(4) -0.002(4) -0.004(3) 0.005(4)
C46 0.029(5) 0.028(5) 0.026(5) 0.009(4) 0.012(4) 0.008(4)
C47 0.020(5) 0.023(5) 0.029(5) 0.010(4) 0.008(4) 0.008(4)
C48 0.017(4) 0.017(4) 0.015(4) 0.004(4) 0.004(4) 0.009(4)
C49 0.020(4) 0.017(4) 0.025(5) 0.006(4) 0.013(4) 0.013(4)
C50 0.014(4) 0.027(5) 0.022(5) 0.007(4) 0.012(4) 0.015(4)
C51 0.016(4) 0.026(5) 0.023(5) 0.005(4) 0.008(4) 0.007(4)
C52 0.027(5) 0.033(5) 0.016(4) 0.007(4) 0.009(4) 0.020(4)
C53 0.028(5) 0.024(5) 0.017(4) 0.004(4) 0.010(4) 0.017(4)
C54 0.021(4) 0.015(4) 0.024(5) 0.007(4) 0.016(4) 0.010(4)
C55 0.016(4) 0.017(4) 0.020(4) 0.006(4) 0.010(4) 0.008(4)
C56 0.017(4) 0.015(4) 0.016(4) 0.002(3) 0.009(4) 0.009(4)
C57 0.029(5) 0.013(4) 0.020(4) 0.005(4) 0.012(4) 0.010(4)
C58 0.030(5) 0.019(4) 0.020(5) 0.009(4) 0.011(4) 0.014(4)
C59 0.022(4) 0.006(4) 0.024(4) 0.006(3) 0.007(3) 0.007(3)
C60 0.012(4) 0.013(4) 0.008(4) 0.002(3) 0.004(3) 0.003(3)
C61 0.018(4) 0.016(4) 0.013(4) 0.000(3) 0.004(4) 0.009(4)
C62 0.015(4) 0.015(4) 0.020(4) 0.006(4) 0.012(4) 0.006(4)
C63 0.023(5) 0.020(4) 0.023(5) 0.008(4) 0.015(4) 0.009(4)
C64 0.029(5) 0.024(5) 0.028(5) 0.011(4) 0.009(4) 0.021(4)
C65 0.021(5) 0.030(5) 0.026(5) 0.010(4) 0.012(4) 0.018(4)
C66 0.016(4) 0.008(4) 0.019(4) 0.001(3) 0.007(4) 0.005(3)
C67 0.021(5) 0.027(5) 0.024(5) 0.015(4) 0.016(4) 0.015(4)
C68 0.018(4) 0.019(4) 0.013(4) 0.001(3) 0.008(4) 0.008(4)
C69 0.009(4) 0.025(5) 0.033(5) 0.008(4) 0.003(4) 0.009(4)
C70 0.019(4) 0.022(5) 0.029(5) 0.008(4) 0.009(4) 0.012(4)
C71 0.017(4) 0.024(5) 0.017(4) 0.004(4) 0.004(4) 0.009(4)
C72 0.023(4) 0.011(4) 0.018(4) 0.004(3) 0.013(4) 0.009(4)
C73 0.024(5) 0.053(6) 0.019(5) 0.009(4) 0.012(4) 0.027(5)
C74 0.035(5) 0.042(6) 0.015(4) 0.010(4) 0.014(4) 0.025(5)
C75 0.032(6) 0.043(6) 0.032(5) 0.016(5) 0.019(5) 0.015(5)
C76 0.025(5) 0.022(5) 0.040(6) 0.007(4) 0.019(5) 0.008(4)
C77 0.036(6) 0.019(5) 0.094(9) 0.026(6) 0.034(6) 0.013(5)
C78 0.068(8) 0.027(6) 0.053(7) 0.014(5) 0.030(6) 0.029(6)
C79 0.045(7) 0.060(8) 0.075(9) -0.037(7) -0.015(7) 0.035(7)
C80 0.014(5) 0.033(6) 0.040(6) 0.000(5) 0.000(5) -0.004(4)
C81 0.037(6) 0.053(6) 0.028(5) 0.022(5) 0.020(5) 0.024(5)
C82 0.056(6) 0.037(5) 0.017(5) 0.017(4) 0.018(5) 0.033(5)
C83 0.034(5) 0.043(6) 0.049(6) 0.032(5) 0.022(5) 0.028(5)
C84 0.021(5) 0.047(6) 0.024(5) 0.013(4) 0.006(4) 0.019(5)
C85 0.050(6) 0.080(7) 0.049(6) -0.002(5) 0.017(5) 0.052(5)
C86 0.064(8) 0.047(7) 0.097(9) 0.019(6) 0.048(7) 0.045(6)
C87 0.054(6) 0.085(7) 0.047(6) 0.013(5) 0.033(5) 0.050(5)
C88 0.082(9) 0.148(12) 0.046(7) 0.050(8) 0.051(7) 0.090(9)
C89 0.072(8) 0.046(6) 0.025(5) 0.000(5) 0.026(6) 0.027(6)
C90 0.092(9) 0.054(7) 0.055(7) 0.036(6) 0.060(7) 0.046(7)
C91 0.073(7) 0.140(10) 0.072(7) 0.065(7) 0.055(6) 0.028(6)
C92 0.073(7) 0.140(10) 0.072(7) 0.065(7) 0.055(6) 0.028(6)
C91' 0.073(7) 0.140(10) 0.072(7) 0.065(7) 0.055(6) 0.028(6)
C92' 0.073(7) 0.140(10) 0.072(7) 0.065(7) 0.055(6) 0.028(6)
C93 0.073(7) 0.140(10) 0.072(7) 0.065(7) 0.055(6) 0.028(6)
C94 0.059(7) 0.078(8) 0.088(9) 0.062(7) 0.059(7) 0.046(7)
C95 0.012(5) 0.082(8) 0.058(7) -0.013(6) 0.012(5) -0.003(5)
C96 0.047(7) 0.064(8) 0.151(12) 0.069(8) 0.074(8) 0.044(6)
C97 0.088(8) 0.057(7) 0.133(9) 0.049(6) 0.052(7) 0.022(5)
C98 0.117(13) 0.078(10) 0.143(15) 0.089(10) 0.040(12) 0.015(9)
C99 0.120(9) 0.071(7) 0.134(9) 0.043(6) 0.078(7) 0.036(6)
C100 0.123(8) 0.046(6) 0.096(8) 0.029(5) 0.058(6) 0.052(6)
C101 0.119(8) 0.083(7) 0.135(9) 0.021(6) 0.066(7) 0.076(7)
C102 0.156(10) 0.100(8) 0.142(10) 0.024(7) 0.025(7) 0.089(8)
C103 0.107(7) 0.088(6) 0.078(6) -0.040(5) 0.002(5) 0.057(6)
C104 0.107(7) 0.088(6) 0.078(6) -0.040(5) 0.002(5) 0.057(6)
C105 0.107(7) 0.088(6) 0.078(6) -0.040(5) 0.002(5) 0.057(6)
C106 0.091(11) 0.071(10) 0.106(12) -0.034(9) 0.046(10) -0.017(8)
C107 0.094(8) 0.080(7) 0.112(9) 0.052(7) 0.014(6) 0.034(6)
C108 0.048(8) 0.060(8) 0.062(8) 0.018(7) -0.004(7) -0.015(6)
C109 0.058(7) 0.049(7) 0.016(5) 0.006(5) 0.011(5) 0.006(6)
C110 0.037(6) 0.059(7) 0.023(5) 0.019(5) 0.003(5) 0.005(5)
C111 0.055(7) 0.101(9) 0.036(6) 0.032(6) 0.014(6) 0.049(7)
C112 0.143(13) 0.055(8) 0.031(7) 0.008(6) -0.020(8) 0.046(9)
C113 0.158(12) 0.083(9) 0.092(9) 0.069(8) 0.104(10) 0.099(9)
C114 0.080(8) 0.050(7) 0.050(7) 0.035(5) 0.041(6) 0.050(6)
C115 0.034(6) 0.066(7) 0.060(7) 0.040(6) 0.013(5) 0.034(6)
C116 0.066(8) 0.150(12) 0.067(8) 0.090(8) 0.047(7) 0.080(9)
C117 0.062(7) 0.045(7) 0.088(9) 0.039(6) 0.026(7) 0.042(6)
C118 0.040(6) 0.044(6) 0.019(5) 0.005(5) -0.001(5) 0.020(5)
C119 0.034(6) 0.069(7) 0.035(6) 0.029(5) 0.012(5) 0.029(6)
C120 0.029(6) 0.070(7) 0.035(6) 0.016(5) 0.003(5) 0.031(6)
P1 0.0132(15) 0.0141(15) 0.0169(15) -0.0012(13) 0.0035(13) 0.0104(13)
W5 0.0266(2) 0.0418(2) 0.0303(2) 0.01350(19) 0.01445(19) 0.01096(19)
W6 0.0322(2) 0.0436(2) 0.0288(2) 0.00690(19) 0.01738(19) 0.0226(2)
W7 0.0412(2) 0.0216(2) 0.0323(2) -0.00393(18) -0.0005(2) 0.01874(19)
W8 0.0386(2) 0.0371(2) 0.0332(2) 0.01127(19) 0.0200(2) 0.0138(2)
W9 0.0246(2) 0.0493(3) 0.0341(2) -0.0067(2) 0.00304(19) 0.0187(2)
W10 0.0361(2) 0.0301(2) 0.0625(3) 0.0070(2) 0.0147(2) 0.0230(2)
O29 0.030(7) 0.023(6) 0.038(7) 0.016(6) 0.027(6) 0.019(6)
O30 0.022(6) 0.026(7) 0.025(6) -0.002(5) 0.013(6) 0.009(5)
O31 0.040(7) 0.014(6) 0.033(7) 0.013(5) 0.028(6) 0.009(5)
O32 0.019(6) 0.016(6) 0.022(6) -0.001(5) 0.008(5) 0.006(5)
O33 0.042(5) 0.071(5) 0.084(6) 0.049(5) 0.004(4) 0.017(4)
O34 0.045(4) 0.047(4) 0.056(5) 0.011(4) 0.006(4) 0.024(4)
O36 0.136(7) 0.142(8) 0.039(4) 0.040(5) 0.042(5) 0.123(7)
O37 0.128(7) 0.148(8) 0.037(4) 0.035(5) 0.044(5) 0.122(7)
O39 0.0276(16) 0.0312(16) 0.0302(16) 0.0046(10) 0.0194(11) 0.0132(11)
O40 0.033(3) 0.054(3) 0.106(4) 0.038(3) 0.050(3) 0.020(3)
O41 0.053(4) 0.027(4) 0.041(4) -0.002(3) 0.004(4) 0.010(3)
O42 0.047(4) 0.029(4) 0.052(4) 0.013(3) 0.008(4) 0.013(3)
O43 0.033(4) 0.066(5) 0.072(5) 0.041(4) 0.001(4) 0.012(4)
O44 0.030(4) 0.059(5) 0.088(6) 0.052(4) 0.005(4) 0.009(4)
O45 0.040(4) 0.044(5) 0.126(7) 0.028(5) 0.045(5) 0.006(4)
O46 0.060(5) 0.126(7) 0.047(5) -0.024(5) 0.019(4) 0.052(5)
O47 0.061(5) 0.037(4) 0.049(4) 0.001(3) 0.014(4) 0.018(4)
O48 0.076(5) 0.071(5) 0.037(4) 0.030(4) 0.011(4) 0.038(5)
O49 0.025(4) 0.057(4) 0.041(4) 0.013(3) 0.007(3) 0.020(3)
O50 0.064(5) 0.066(5) 0.068(5) 0.038(4) 0.032(4) 0.053(4)
O35 0.034(4) 0.032(4) 0.037(3) 0.019(3) 0.018(3) 0.012(3)
O35' 0.034(4) 0.032(4) 0.037(3) 0.019(3) 0.018(3) 0.012(3)
O38 0.019(2) 0.020(2) 0.024(2) -0.0017(13) 0.0132(15) 0.0112(15)
O38' 0.019(2) 0.020(2) 0.024(2) -0.0017(13) 0.0132(15) 0.0112(15)

loop_
_atom_type_symbol
_atom_type_description
_atom_type_scat_dispersion_real
_atom_type_scat_dispersion_imag
_atom_type_scat_source
C C 0.0033 0.0016 'International Tables Vol C Tables 4.2.6.8 and 6.1.1.4'
H H 0.0000 0.0000 'International Tables Vol C Tables 4.2.6.8 and 6.1.1.4'
O O 0.0106 0.0060 'International Tables Vol C Tables 4.2.6.8 and 6.1.1.4'
P P 0.1023 0.0942 'International Tables Vol C Tables 4.2.6.8 and 6.1.1.4'
S S 0.1246 0.1234 'International Tables Vol C Tables 4.2.6.8 and 6.1.1.4'
Co Co 0.3494 0.9721 'International Tables Vol C Tables 4.2.6.8 and 6.1.1.4'
W W -0.8490 6.8722 'International Tables Vol C Tables 4.2.6.8 and 6.1.1.4'
Cl Cl 0.1484 0.1585 'International Tables Vol C Tables 4.2.6.8 and 6.1.1.4'

loop_
_geom_angle_atom_site_label_1
_geom_angle_atom_site_label_2
_geom_angle_atom_site_label_3
_geom_angle
_geom_angle_site_symmetry_1
_geom_angle_site_symmetry_3
_geom_angle_publ_flag
O1 Co1 O4 102.04(19) . . ?
O1 Co1 O19 167.12(19) . . ?
O4 Co1 O19 89.88(19) . . ?
O1 Co1 O21 90.76(19) . . ?
O4 Co1 O21 166.49(19) . . ?
O19 Co1 O21 77.03(19) . . ?
O1 Co1 S1 82.62(14) . . ?
O4 Co1 S1 83.04(14) . . ?
O19 Co1 S1 103.91(15) . . ?
O21 Co1 S1 103.10(15) . . ?
O1 Co1 Cl1 82.45(14) . . ?
O4 Co1 Cl1 81.37(14) . . ?
O19 Co1 Cl1 94.69(15) . . ?
O21 Co1 Cl1 96.25(14) . . ?
S1 Co1 Cl1 155.63(7) . . ?
O2 Co2 O1 101.43(19) . . ?
O2 Co2 O23 166.7(2) . . ?
O1 Co2 O23 91.30(19) . . ?
O2 Co2 O26 89.45(19) . 2_656 ?
O1 Co2 O26 168.27(19) . 2_656 ?
O23 Co2 O26 77.59(19) . 2_656 ?
O2 Co2 S2 83.96(14) . . ?
O1 Co2 S2 83.89(14) . . ?
O23 Co2 S2 101.32(14) . . ?
O26 Co2 S2 101.79(15) 2_656 . ?
O2 Co2 Cl1 81.17(14) . . ?
O1 Co2 Cl1 81.86(14) . . ?
O23 Co2 Cl1 97.09(14) . . ?
O26 Co2 Cl1 95.66(14) 2_656 . ?
S2 Co2 Cl1 156.90(7) . . ?
O3 Co3 O2 102.8(2) . . ?
O3 Co3 O13 89.67(19) . . ?
O2 Co3 O13 167.3(2) . . ?
O3 Co3 O25 166.7(2) . 2_656 ?
O2 Co3 O25 90.14(19) . 2_656 ?
O13 Co3 O25 77.27(19) . 2_656 ?
O3 Co3 S3 83.88(14) . . ?
O2 Co3 S3 84.20(14) . . ?
O13 Co3 S3 99.86(16) . . ?
O25 Co3 S3 100.68(16) 2_656 . ?
O3 Co3 Cl1 82.14(14) . . ?
O2 Co3 Cl1 81.52(14) . . ?
O13 Co3 Cl1 97.92(15) . . ?
O25 Co3 Cl1 96.99(15) 2_656 . ?
S3 Co3 Cl1 157.24(7) . . ?
O3 Co4 O4 102.11(19) . . ?
O3 Co4 O17 167.1(2) . . ?
O4 Co4 O17 90.44(19) . . ?
O3 Co4 O15 89.46(19) . . ?
O4 Co4 O15 168.01(19) . . ?
O17 Co4 O15 77.86(19) . . ?
O3 Co4 S4 83.40(14) . . ?
O4 Co4 S4 83.85(14) . . ?
O17 Co4 S4 100.87(15) . . ?
O15 Co4 S4 100.78(15) . . ?
O3 Co4 Cl1 82.09(14) . . ?
O4 Co4 Cl1 81.40(14) . . ?
O17 Co4 Cl1 97.30(15) . . ?
O15 Co4 Cl1 97.32(15) . . ?
S4 Co4 Cl1 156.62(7) . . ?
O8 Co5 O5 101.68(19) . . ?
O8 Co5 O15 167.3(2) . . ?
O5 Co5 O15 90.29(19) . . ?
O8 Co5 O17 90.95(19) . . ?
O5 Co5 O17 167.0(2) . . ?
O15 Co5 O17 76.91(19) . . ?
O8 Co5 S5 83.70(15) . . ?
O5 Co5 S5 83.42(14) . . ?
O15 Co5 S5 102.14(15) . . ?
O17 Co5 S5 101.08(15) . . ?
O8 Co5 Cl2 82.37(14) . . ?
O5 Co5 Cl2 81.02(14) . . ?
O15 Co5 Cl2 95.42(15) . . ?
O17 Co5 Cl2 97.96(14) . . ?
S5 Co5 Cl2 156.52(7) . . ?
O6 Co6 O5 102.9(2) . . ?
O6 Co6 O14 167.1(2) . . ?
O5 Co6 O14 89.75(19) . . ?
O6 Co6 O22 89.45(19) . 2_656 ?
O5 Co6 O22 167.07(19) . 2_656 ?
O14 Co6 O22 77.75(19) . 2_656 ?
O6 Co6 S6 83.30(15) . . ?
O5 Co6 S6 83.64(14) . . ?
O14 Co6 S6 101.08(15) . . ?
O22 Co6 S6 101.84(15) 2_656 . ?
O6 Co6 Cl2 82.92(15) . . ?
O5 Co6 Cl2 81.83(14) . . ?
O14 Co6 Cl2 96.35(15) . . ?
O22 Co6 Cl2 96.12(15) 2_656 . ?
S6 Co6 Cl2 157.19(8) . . ?
O6 Co7 O7 103.0(2) . . ?
O6 Co7 O26 166.2(2) . . ?
O7 Co7 O26 90.3(2) . . ?
O6 Co7 O23 89.4(2) . 2_656 ?
O7 Co7 O23 167.5(2) . 2_656 ?
O26 Co7 O23 77.26(19) . 2_656 ?
O6 Co7 S7 84.35(15) . . ?
O7 Co7 S7 84.23(14) . . ?
O26 Co7 S7 101.08(15) . . ?
O23 Co7 S7 99.10(14) 2_656 . ?
O8 Co8 O7 102.49(19) . . ?
O8 Co8 O27 167.6(2) . . ?
O7 Co8 O27 89.07(19) . . ?
O8 Co8 O18 90.91(18) . . ?
O7 Co8 O18 166.20(19) . . ?
O27 Co8 O18 77.33(19) . . ?
O8 Co8 S8 83.47(15) . . ?
O7 Co8 S8 83.38(15) . . ?
O27 Co8 S8 102.48(16) . . ?
O18 Co8 S8 101.64(16) . . ?
O8 Co8 Cl2 82.70(15) . . ?
O7 Co8 Cl2 81.56(15) . . ?
O27 Co8 Cl2 94.82(16) . . ?
O18 Co8 Cl2 97.10(15) . . ?
S8 Co8 Cl2 156.82(7) . . ?
O9 Co9 O12 104.43(19) . . ?
O9 Co9 O18 165.9(2) . . ?
O12 Co9 O18 89.23(19) . . ?
O9 Co9 O27 88.38(19) . . ?
O12 Co9 O27 166.6(2) . . ?
O18 Co9 O27 77.78(19) . . ?
O9 Co9 S9 83.83(14) . . ?
O12 Co9 S9 83.79(15) . . ?
O18 Co9 S9 101.27(16) . . ?
O27 Co9 S9 101.74(16) . . ?
O9 Co9 Cl3 81.58(14) . . ?
O12 Co9 Cl3 82.60(14) . . ?
O18 Co9 Cl3 97.16(15) . . ?
O27 Co9 Cl3 95.69(16) . . ?
S9 Co9 Cl3 156.88(7) . . ?
O9 Co10 O10 102.7(2) . . ?
O9 Co10 O25 90.0(2) . . ?
O10 Co10 O25 166.9(2) . . ?
O9 Co10 O13 167.4(2) . 2_656 ?
O10 Co10 O13 89.6(2) . 2_656 ?
O25 Co10 O13 77.60(19) . 2_656 ?
O9 Co10 S10 84.21(14) . . ?
O10 Co10 S10 84.03(14) . . ?
O25 Co10 S10 100.85(15) . . ?
O13 Co10 S10 100.22(15) 2_656 . ?
O10 Co11 O11 104.8(2) . . ?
O10 Co11 O22 166.1(2) . . ?
O11 Co11 O22 88.55(19) . . ?
O10 Co11 O14 89.13(19) . 2_656 ?
O11 Co11 O14 166.0(2) . 2_656 ?
O22 Co11 O14 77.47(19) . 2_656 ?
O10 Co11 S11 82.84(14) . . ?
O11 Co11 S11 83.60(14) . . ?
O22 Co11 S11 102.72(15) . . ?
O14 Co11 S11 99.57(15) 2_656 . ?
O10 Co11 Cl3 82.78(14) . . ?
O11 Co11 Cl3 82.88(14) . . ?
O22 Co11 Cl3 95.41(15) . . ?
O14 Co11 Cl3 98.02(15) 2_656 . ?
S11 Co11 Cl3 157.03(7) . . ?
O11 Co12 O12 104.4(2) . . ?
O11 Co12 O21 88.63(19) . . ?
O12 Co12 O21 166.44(19) . . ?
O11 Co12 O19 165.2(2) . . ?
O12 Co12 O19 89.55(19) . . ?
O21 Co12 O19 77.19(19) . . ?
O11 Co12 S12 83.11(14) . . ?
O12 Co12 S12 83.25(14) . . ?
O21 Co12 S12 102.49(15) . . ?
O19 Co12 S12 103.81(15) . . ?
O16 W1 O14 109.7(2) . . ?
O16 W1 O13 109.1(3) . . ?
O14 W1 O13 109.7(2) . . ?
O16 W1 O15 108.7(3) . . ?
O14 W1 O15 110.2(2) . . ?
O13 W1 O15 109.5(2) . . ?
O20 W2 O18 108.7(3) . . ?
O20 W2 O19 109.2(2) . . ?
O18 W2 O19 110.6(2) . . ?
O20 W2 O17 108.9(2) . . ?
O18 W2 O17 109.5(2) . . ?
O19 W2 O17 109.9(2) . . ?
O24 W3 O23 109.1(3) . . ?
O24 W3 O21 109.4(3) . . ?
O23 W3 O21 109.5(2) . . ?
O24 W3 O22 108.7(2) . . ?
O23 W3 O22 109.3(2) . . ?
O21 W3 O22 110.9(2) . . ?
O28 W4 O25 109.1(3) . . ?
O28 W4 O27 108.7(3) . . ?
O25 W4 O27 109.5(2) . . ?
O28 W4 O26 109.9(2) . . ?
O25 W4 O26 108.5(2) . . ?
O27 W4 O26 111.1(2) . . ?
Co4 Cl1 Co1 77.12(6) . . ?
Co4 Cl1 Co3 76.12(6) . . ?
Co1 Cl1 Co3 121.54(7) . . ?
Co4 Cl1 Co2 122.14(7) . . ?
Co1 Cl1 Co2 75.89(6) . . ?
Co3 Cl1 Co2 76.21(6) . . ?
Co6 Cl2 Co8 121.34(8) . . ?
Co6 Cl2 Co5 76.99(6) . . ?
Co8 Cl2 Co5 75.18(6) . . ?
Co11 Cl3 Co9 121.80(8) . . ?
C2 S1 C24 103.0(3) . . ?
C2 S1 Co1 94.9(2) . . ?
C24 S1 Co1 93.9(2) . . ?
C8 S2 C6 102.4(3) . . ?
C8 S2 Co2 94.4(2) . . ?
C6 S2 Co2 94.0(2) . . ?
C14 S3 C12 102.2(3) . . ?
C14 S3 Co3 94.2(3) . . ?
C12 S3 Co3 94.6(2) . . ?
C20 S4 C18 102.0(3) . . ?
C20 S4 Co4 94.4(2) . . ?
C18 S4 Co4 94.6(2) . . ?
C48 S5 C26 102.7(3) . . ?
C48 S5 Co5 94.1(2) . . ?
C26 S5 Co5 94.5(2) . . ?
C32 S6 C30 101.9(3) . . ?
C32 S6 Co6 94.3(3) . . ?
C30 S6 Co6 94.0(2) . . ?
C38 S7 C36 101.7(3) . . ?
C38 S7 Co7 94.2(3) . . ?
C36 S7 Co7 94.2(2) . . ?
C42 S8 C44 102.5(3) . . ?
C42 S8 Co8 94.4(3) . . ?
C44 S8 Co8 94.6(3) . . ?
C50 S9 C72 100.6(3) . . ?
C50 S9 Co9 94.8(3) . . ?
C72 S9 Co9 94.1(3) . . ?
C54 S10 C56 101.3(3) . . ?
C54 S10 Co10 94.8(2) . . ?
C56 S10 Co10 94.4(2) . . ?
C62 S11 C60 101.2(3) . . ?
C62 S11 Co11 93.9(2) . . ?
C60 S11 Co11 94.5(2) . . ?
C68 S12 C66 100.4(3) . . ?
C68 S12 Co12 94.3(2) . . ?
C66 S12 Co12 94.7(2) . . ?
C1 O1 Co1 122.8(4) . . ?
C1 O1 Co2 121.8(4) . . ?
Co1 O1 Co2 115.4(2) . . ?
C7 O2 Co3 121.0(4) . . ?
C7 O2 Co2 121.9(4) . . ?
Co3 O2 Co2 117.1(2) . . ?
C13 O3 Co3 122.3(4) . . ?
C13 O3 Co4 121.9(4) . . ?
Co3 O3 Co4 115.8(2) . . ?
C19 O4 Co1 122.7(4) . . ?
C19 O4 Co4 120.9(4) . . ?
Co1 O4 Co4 116.4(2) . . ?
C25 O5 Co6 121.7(4) . . ?
C25 O5 Co5 121.9(4) . . ?
Co6 O5 Co5 116.4(2) . . ?
C31 O6 Co6 122.3(4) . . ?
C31 O6 Co7 121.7(4) . . ?
Co6 O6 Co7 116.0(2) . . ?
C37 O7 Co8 122.2(4) . . ?
C37 O7 Co7 120.5(4) . . ?
Co8 O7 Co7 117.2(2) . . ?
C43 O8 Co8 122.9(4) . . ?
C43 O8 Co5 121.6(4) . . ?
Co8 O8 Co5 115.5(2) . . ?
C49 O9 Co10 121.0(4) . . ?
C49 O9 Co9 121.7(4) . . ?
Co10 O9 Co9 117.2(2) . . ?
C55 O10 Co10 121.1(4) . . ?
C55 O10 Co11 123.3(4) . . ?
Co10 O10 Co11 115.6(2) . . ?
C61 O11 Co12 122.3(4) . . ?
C61 O11 Co11 120.8(4) . . ?
Co12 O11 Co11 116.3(2) . . ?
C67 O12 Co9 121.1(4) . . ?
C67 O12 Co12 122.4(4) . . ?
Co9 O12 Co12 116.3(2) . . ?
W1 O13 Co10 129.2(2) . 2_656 ?
W1 O13 Co3 128.8(3) . . ?
Co10 O13 Co3 101.2(2) 2_656 . ?
W1 O14 Co6 129.4(3) . . ?
W1 O14 Co11 128.7(3) . 2_656 ?
Co6 O14 Co11 100.8(2) . 2_656 ?
W1 O15 Co5 128.7(2) . . ?
W1 O15 Co4 128.8(3) . . ?
Co5 O15 Co4 101.8(2) . . ?
W2 O17 Co4 128.9(3) . . ?
W2 O17 Co5 128.1(3) . . ?
Co4 O17 Co5 101.5(2) . . ?
W2 O18 Co9 128.8(3) . . ?
W2 O18 Co8 129.3(3) . . ?
Co9 O18 Co8 101.1(2) . . ?
W2 O19 Co1 129.6(2) . . ?
W2 O19 Co12 127.7(2) . . ?
Co1 O19 Co12 102.0(2) . . ?
W3 O21 Co12 127.3(2) . . ?
W3 O21 Co1 129.7(3) . . ?
Co12 O21 Co1 101.6(2) . . ?
W3 O22 Co11 128.7(3) . . ?
W3 O22 Co6 129.5(3) . 2_656 ?
Co11 O22 Co6 101.7(2) . 2_656 ?
W3 O23 Co2 129.8(3) . . ?
W3 O23 Co7 127.6(2) . 2_656 ?
Co2 O23 Co7 101.0(2) . 2_656 ?
W4 O25 Co10 128.3(3) . . ?
W4 O25 Co3 129.7(3) . 2_656 ?
Co10 O25 Co3 101.5(2) . 2_656 ?
W4 O26 Co7 127.3(2) . . ?
W4 O26 Co2 130.2(2) . 2_656 ?
Co7 O26 Co2 102.0(2) . 2_656 ?
W4 O27 Co8 128.9(3) . . ?
W4 O27 Co9 129.8(2) . . ?
Co8 O27 Co9 101.0(2) . . ?
O1 C1 C6 121.2(6) . . ?
O1 C1 C2 121.8(6) . . ?
C6 C1 C2 117.0(6) . . ?
C3 C2 C1 120.8(7) . . ?
C3 C2 S1 121.2(6) . . ?
C1 C2 S1 117.9(5) . . ?
C2 C3 C4 122.5(7) . . ?
C3 C4 C5 117.1(7) . . ?
C3 C4 C73 124.0(7) . . ?
C5 C4 C73 118.9(6) . . ?
C6 C5 C4 120.5(7) . . ?
C1 C6 C5 122.0(7) . . ?
C1 C6 S2 119.1(5) . . ?
C5 C6 S2 118.9(5) . . ?
O2 C7 C12 122.1(6) . . ?
O2 C7 C8 120.6(6) . . ?
C12 C7 C8 117.3(6) . . ?
C9 C8 C7 120.6(6) . . ?
C9 C8 S2 120.3(5) . . ?
C7 C8 S2 119.1(5) . . ?
C8 C9 C10 121.5(7) . . ?
C11 C10 C9 117.9(6) . . ?
C11 C10 C74 122.7(6) . . ?
C9 C10 C74 119.3(7) . . ?
C12 C11 C10 121.1(7) . . ?
C11 C12 C7 121.6(7) . . ?
C11 C12 S3 120.2(6) . . ?
C7 C12 S3 118.2(5) . . ?
O3 C13 C18 121.5(7) . . ?
O3 C13 C14 120.8(7) . . ?
C18 C13 C14 117.7(6) . . ?
C15 C14 C13 120.6(7) . . ?
C15 C14 S3 120.6(6) . . ?
C13 C14 S3 118.8(5) . . ?
C14 C15 C16 122.2(7) . . ?
C15 C16 C17 117.5(7) . . ?
C15 C16 C75 121.4(7) . . ?
C17 C16 C75 121.1(7) . . ?
C18 C17 C16 121.1(7) . . ?
C17 C18 C13 120.9(7) . . ?
C17 C18 S4 120.4(6) . . ?
C13 C18 S4 118.7(5) . . ?
O4 C19 C24 121.4(6) . . ?
O4 C19 C20 122.3(6) . . ?
C24 C19 C20 116.3(6) . . ?
C21 C20 C19 121.3(7) . . ?
C21 C20 S4 120.2(6) . . ?
C19 C20 S4 118.6(5) . . ?
C20 C21 C22 122.3(7) . . ?
C23 C22 C21 116.5(6) . . ?
C23 C22 C76 124.5(7) . . ?
C21 C22 C76 118.9(6) . . ?
C22 C23 C24 121.9(7) . . ?
C23 C24 C19 121.6(7) . . ?
C23 C24 S1 119.4(6) . . ?
C19 C24 S1 119.0(5) . . ?
O5 C25 C30 121.9(6) . . ?
O5 C25 C26 121.7(6) . . ?
C30 C25 C26 116.4(6) . . ?
C27 C26 C25 120.8(7) . . ?
C27 C26 S5 120.8(6) . . ?
C25 C26 S5 118.4(5) . . ?
C28 C27 C26 122.6(7) . . ?
C27 C28 C29 116.9(7) . . ?
C27 C28 C77 123.6(7) . . ?
C29 C28 C77 119.5(7) . . ?
C30 C29 C28 121.6(8) . . ?
C29 C30 C25 121.8(7) . . ?
C29 C30 S6 119.5(6) . . ?
C25 C30 S6 118.8(5) . . ?
O6 C31 C32 121.8(6) . . ?
O6 C31 C36 121.3(7) . . ?
C32 C31 C36 116.9(7) . . ?
C33 C32 C31 120.8(7) . . ?
C33 C32 S6 120.9(6) . . ?
C31 C32 S6 118.3(6) . . ?
C34 C33 C32 121.9(7) . . ?
C33 C34 C35 117.3(7) . . ?
C33 C34 C78 123.1(8) . . ?
C35 C34 C78 119.5(8) . . ?
C36 C35 C34 121.7(7) . . ?
C35 C36 C31 121.4(7) . . ?
C35 C36 S7 120.2(6) . . ?
C31 C36 S7 118.4(6) . . ?
O7 C37 C38 121.1(7) . . ?
O7 C37 C42 121.1(7) . . ?
C38 C37 C42 117.8(7) . . ?
C37 C38 C39 120.9(7) . . ?
C37 C38 S7 119.9(6) . . ?
C39 C38 S7 119.2(6) . . ?
C38 C39 C40 121.4(7) . . ?
C41 C40 C39 116.7(7) . . ?
C41 C40 C79 123.1(8) . . ?
C39 C40 C79 120.2(8) . . ?
C42 C41 C40 122.2(7) . . ?
C41 C42 C37 121.0(7) . . ?
C41 C42 S8 120.1(6) . . ?
C37 C42 S8 118.9(6) . . ?
O8 C43 C48 121.5(7) . . ?
O8 C43 C44 120.7(6) . . ?
C48 C43 C44 117.8(7) . . ?
C45 C44 C43 120.3(7) . . ?
C45 C44 S8 121.4(6) . . ?
C43 C44 S8 118.3(6) . . ?
C44 C45 C46 122.8(7) . . ?
C45 C46 C47 116.4(7) . . ?
C45 C46 C80 120.8(8) . . ?
C47 C46 C80 122.8(7) . . ?
C48 C47 C46 121.7(7) . . ?
C47 C48 C43 121.1(7) . . ?
C47 C48 S5 119.9(6) . . ?
C43 C48 S5 119.1(6) . . ?
O9 C49 C50 120.7(6) . . ?
O9 C49 C54 122.0(7) . . ?
C50 C49 C54 117.3(7) . . ?
C51 C50 C49 121.2(7) . . ?
C51 C50 S9 119.9(6) . . ?
C49 C50 S9 118.8(6) . . ?
C50 C51 C52 120.7(7) . . ?
C53 C52 C51 118.9(7) . . ?
C53 C52 C81 122.4(7) . . ?
C51 C52 C81 118.6(7) . . ?
C52 C53 C54 121.2(7) . . ?
C53 C54 C49 120.7(7) . . ?
C53 C54 S10 121.4(6) . . ?
C49 C54 S10 117.9(6) . . ?
O10 C55 C60 121.1(6) . . ?
O10 C55 C56 122.7(6) . . ?
C60 C55 C56 116.1(6) . . ?
C57 C56 C55 122.0(7) . . ?
C57 C56 S10 120.3(5) . . ?
C55 C56 S10 117.7(6) . . ?
C56 C57 C58 120.9(7) . . ?
C59 C58 C57 118.1(7) . . ?
C59 C58 C82 123.0(7) . . ?
C57 C58 C82 118.9(6) . . ?
C58 C59 C60 121.0(7) . . ?
C59 C60 C55 121.8(6) . . ?
C59 C60 S11 119.9(5) . . ?
C55 C60 S11 118.3(5) . . ?
O11 C61 C62 122.5(6) . . ?
O11 C61 C66 121.1(6) . . ?
C62 C61 C66 116.4(7) . . ?
C63 C62 C61 122.5(7) . . ?
C63 C62 S11 118.6(5) . . ?
C61 C62 S11 118.8(6) . . ?
C62 C63 C64 120.0(7) . . ?
C65 C64 C63 118.1(7) . . ?
C65 C64 C83 122.5(7) . . ?
C63 C64 C83 119.4(7) . . ?
C64 C65 C66 121.5(7) . . ?
C65 C66 C61 121.3(7) . . ?
C65 C66 S12 120.1(6) . . ?
C61 C66 S12 118.6(6) . . ?
O12 C67 C72 122.1(7) . . ?
O12 C67 C68 120.6(7) . . ?
C72 C67 C68 117.3(7) . . ?
C67 C68 C69 120.6(7) . . ?
C67 C68 S12 119.5(6) . . ?
C69 C68 S12 119.8(6) . . ?
C70 C69 C68 121.9(7) . . ?
C71 C70 C69 116.2(7) . . ?
C71 C70 C84 119.7(7) . . ?
C69 C70 C84 124.0(7) . . ?
C70 C71 C72 122.7(7) . . ?
C67 C72 C71 121.0(7) . . ?
C67 C72 S9 118.7(6) . . ?
C71 C72 S9 120.2(5) . . ?
C86 C73 C85 109.9(8) . . ?
C86 C73 C4 109.5(7) . . ?
C85 C73 C4 112.6(7) . . ?
C86 C73 C87 109.6(8) . . ?
C85 C73 C87 106.5(7) . . ?
C4 C73 C87 108.8(6) . . ?
C88 C74 C10 108.7(7) . . ?
C88 C74 C90 108.4(7) . . ?
C10 C74 C90 111.4(7) . . ?
C88 C74 C89 110.1(8) . . ?
C10 C74 C89 109.8(6) . . ?
C90 C74 C89 108.5(7) . . ?
C91' C75 C93 118.9(14) . . ?
C91' C75 C92 67.0(15) . . ?
C93 C75 C92 124.0(12) . . ?
C91' C75 C16 117.1(12) . . ?
C93 C75 C16 113.2(8) . . ?
C92 C75 C16 109.3(10) . . ?
C91' C75 C92' 104.3(18) . . ?
C93 C75 C92' 90.4(14) . . ?
C92 C75 C92' 41.6(12) . . ?
C16 C75 C92' 108.3(10) . . ?
C91' C75 C91 43.0(14) . . ?
C93 C75 C91 91.8(11) . . ?
C92 C75 C91 109.8(14) . . ?
C16 C75 C91 106.0(9) . . ?
C92' C75 C91 141.6(14) . . ?
C94 C76 C96 109.2(7) . . ?
C94 C76 C95 108.9(8) . . ?
C96 C76 C95 108.3(8) . . ?
C94 C76 C22 111.2(7) . . ?
C96 C76 C22 110.9(7) . . ?
C95 C76 C22 108.2(7) . . ?
C99 C77 C98 109.8(10) . . ?
C99 C77 C97 109.5(10) . . ?
C98 C77 C97 108.2(10) . . ?
C99 C77 C28 110.0(8) . . ?
C98 C77 C28 108.7(8) . . ?
C97 C77 C28 110.5(8) . . ?
C100 C78 C102 109.4(11) . . ?
C100 C78 C34 114.5(8) . . ?
C102 C78 C34 111.7(9) . . ?
C100 C78 C101 110.0(10) . . ?
C102 C78 C101 102.9(10) . . ?
C34 C78 C101 107.6(8) . . ?
C103 C79 C104 122.7(11) . . ?
C103 C79 C40 117.0(9) . . ?
C104 C79 C40 112.2(9) . . ?
C103 C79 C105 99.0(10) . . ?
C104 C79 C105 96.1(10) . . ?
C40 C79 C105 103.9(9) . . ?
C107 C80 C108 114.3(9) . . ?
C107 C80 C46 111.0(9) . . ?
C108 C80 C46 112.5(8) . . ?
C107 C80 C106 105.1(10) . . ?
C108 C80 C106 104.4(9) . . ?
C46 C80 C106 109.1(8) . . ?
C110 C81 C111 108.7(8) . . ?
C110 C81 C109 108.8(7) . . ?
C111 C81 C109 109.8(8) . . ?
C110 C81 C52 111.6(7) . . ?
C111 C81 C52 108.5(7) . . ?
C109 C81 C52 109.4(7) . . ?
C113 C82 C114 110.2(7) . . ?
C113 C82 C112 107.2(9) . . ?
C114 C82 C112 108.7(8) . . ?
C113 C82 C58 111.0(7) . . ?
C114 C82 C58 112.0(6) . . ?
C112 C82 C58 107.6(7) . . ?
C115 C83 C117 110.1(7) . . ?
C115 C83 C64 112.3(7) . . ?
C117 C83 C64 109.8(7) . . ?
C115 C83 C116 108.4(8) . . ?
C117 C83 C116 108.2(8) . . ?
C64 C83 C116 107.9(7) . . ?
C118 C84 C70 110.5(7) . . ?
C118 C84 C120 109.5(7) . . ?
C70 C84 C120 110.5(7) . . ?
C118 C84 C119 110.5(7) . . ?
C70 C84 C119 108.6(6) . . ?
C120 C84 C119 107.1(7) . . ?
O31 P1 O31 179.995(8) 2_667 . ?
O31 P1 O30 114.3(5) 2_667 . ?
O31 P1 O30 65.7(5) . . ?
O31 P1 O30 65.7(5) 2_667 2_667 ?
O31 P1 O30 114.3(5) . 2_667 ?
O30 P1 O30 180.0(5) . 2_667 ?
O31 P1 O29 113.7(5) 2_667 2_667 ?
O31 P1 O29 66.3(5) . 2_667 ?
O30 P1 O29 108.2(5) . 2_667 ?
O30 P1 O29 71.8(5) 2_667 2_667 ?
O31 P1 O29 66.3(5) 2_667 . ?
O31 P1 O29 113.7(5) . . ?
O30 P1 O29 71.8(5) . . ?
O30 P1 O29 108.2(5) 2_667 . ?
O29 P1 O29 179.997(2) 2_667 . ?
O31 P1 O32 111.0(6) 2_667 . ?
O31 P1 O32 69.0(6) . . ?
O30 P1 O32 105.9(5) . . ?
O30 P1 O32 74.1(5) 2_667 . ?
O29 P1 O32 102.8(5) 2_667 . ?
O29 P1 O32 77.2(5) . . ?
O31 P1 O32 69.0(6) 2_667 2_667 ?
O31 P1 O32 111.0(6) . 2_667 ?
O30 P1 O32 74.1(5) . 2_667 ?
O30 P1 O32 105.9(5) 2_667 2_667 ?
O29 P1 O32 77.2(5) 2_667 2_667 ?
O29 P1 O32 102.8(5) . 2_667 ?
O32 P1 O32 180.0(7) . 2_667 ?
O45 W5 O42 102.1(3) . 2_667 ?
O45 W5 O36 101.8(4) . . ?
O42 W5 O36 156.1(3) 2_667 . ?
O45 W5 O35' 112.2(6) . . ?
O42 W5 O35' 85.2(5) 2_667 . ?
O36 W5 O35' 86.3(4) . . ?
O45 W5 O34 103.4(3) . . ?
O42 W5 O34 86.9(3) 2_667 . ?
O36 W5 O34 87.0(3) . . ?
O35' W5 O34 144.3(6) . . ?
O45 W5 O35 91.4(6) . . ?
O42 W5 O35 90.6(4) 2_667 . ?
O36 W5 O35 89.4(4) . . ?
O35' W5 O35 20.8(4) . . ?
O34 W5 O35 165.1(5) . . ?
O45 W5 O29 160.3(4) . . ?
O42 W5 O29 90.9(3) 2_667 . ?
O36 W5 O29 66.2(4) . . ?
O35' W5 O29 53.6(6) . . ?
O34 W5 O29 91.9(3) . . ?
O35 W5 O29 73.5(5) . . ?
O46 W6 O41 101.2(4) . 2_667 ?
O46 W6 O34 102.9(4) . . ?
O41 W6 O34 87.4(3) 2_667 . ?
O46 W6 O43 102.9(4) . . ?
O41 W6 O43 155.9(3) 2_667 . ?
O34 W6 O43 87.6(3) . . ?
O46 W6 O33 101.7(4) . . ?
O41 W6 O33 88.0(3) 2_667 . ?
O34 W6 O33 155.4(3) . . ?
O43 W6 O33 86.7(3) . . ?
O46 W6 O30 162.0(4) . 2_667 ?
O41 W6 O30 90.5(3) 2_667 2_667 ?
O34 W6 O30 91.2(3) . 2_667 ?
O43 W6 O30 66.0(3) . 2_667 ?
O33 W6 O30 64.7(3) . 2_667 ?
O46 W6 O31 160.8(4) . 2_667 ?
O41 W6 O31 65.4(3) 2_667 2_667 ?
O34 W6 O31 64.3(3) . 2_667 ?
O43 W6 O31 91.2(3) . 2_667 ?
O33 W6 O31 91.9(3) . 2_667 ?
O30 W6 O31 37.1(3) 2_667 2_667 ?
O47 W7 O35' 112.7(6) . . ?
O47 W7 O44 102.7(3) . 2_667 ?
O35' W7 O44 84.3(5) . 2_667 ?
O47 W7 O33 101.3(3) . 2_667 ?
O35' W7 O33 146.0(6) . 2_667 ?
O44 W7 O33 87.5(3) 2_667 2_667 ?
O47 W7 O37 101.1(3) . . ?
O35' W7 O37 86.9(5) . . ?
O44 W7 O37 156.2(3) 2_667 . ?
O33 W7 O37 87.5(3) 2_667 . ?
O47 W7 O35 94.1(5) . . ?
O35' W7 O35 18.7(5) . . ?
O44 W7 O35 90.4(4) 2_667 . ?
O33 W7 O35 164.5(5) 2_667 . ?
O37 W7 O35 88.3(4) . . ?
O47 W7 O29 159.6(3) . . ?
O35' W7 O29 52.9(6) . . ?
O44 W7 O29 90.8(3) 2_667 . ?
O33 W7 O29 94.4(3) 2_667 . ?
O37 W7 O29 66.4(3) . . ?
O35 W7 O29 70.3(5) . . ?
O47 W7 O30 158.9(3) . . ?
O35' W7 O30 84.8(6) . . ?
O44 W7 O30 66.0(3) 2_667 . ?
O33 W7 O30 61.8(3) 2_667 . ?
O37 W7 O30 91.2(4) . . ?
O35 W7 O30 103.4(5) . . ?
O29 W7 O30 41.5(3) . . ?
O48 W8 O41 102.5(3) . . ?
O48 W8 O42 103.2(3) . . ?
O41 W8 O42 86.9(3) . . ?
O48 W8 O39 105.1(3) . . ?
O41 W8 O39 82.4(2) . . ?
O42 W8 O39 151.3(2) . . ?
O48 W8 O40 107.0(3) . . ?
O41 W8 O40 150.3(3) . . ?
O42 W8 O40 83.1(3) . . ?
O39 W8 O40 93.2(2) . . ?
O48 W8 O32 159.5(3) . . ?
O41 W8 O32 92.2(3) . . ?
O42 W8 O32 91.6(3) . . ?
O39 W8 O32 62.4(3) . . ?
O40 W8 O32 60.3(3) . . ?
O49 W9 O39 103.5(3) . . ?
O49 W9 O37 101.9(3) . . ?
O39 W9 O37 82.6(3) . . ?
O49 W9 O38 102.7(3) . . ?
O39 W9 O38 91.8(3) . . ?
O37 W9 O38 155.4(4) . . ?
O49 W9 O36 102.9(3) . . ?
O39 W9 O36 153.3(3) . . ?
O37 W9 O36 87.8(3) . . ?
O38 W9 O36 86.7(3) . . ?
O49 W9 O38' 109.2(4) . . ?
O39 W9 O38' 116.2(4) . . ?
O37 W9 O38' 137.5(4) . . ?
O38 W9 O38' 28.9(4) . . ?
O36 W9 O38' 57.9(4) . . ?
O49 W9 O32 156.6(3) . . ?
O39 W9 O32 61.2(3) . . ?
O37 W9 O32 93.8(3) . . ?
O38 W9 O32 62.8(3) . . ?
O36 W9 O32 94.8(3) . . ?
O38' W9 O32 67.8(4) . . ?
O50 W10 O40 103.4(3) . . ?
O50 W10 O38 102.8(4) . . ?
O40 W10 O38 93.7(3) . . ?
O50 W10 O44 102.8(3) . . ?
O40 W10 O44 80.4(3) . . ?
O38 W10 O44 154.4(3) . . ?
O50 W10 O43 102.7(3) . . ?
O40 W10 O43 152.8(3) . . ?
O38 W10 O43 87.8(3) . . ?
O44 W10 O43 86.7(3) . . ?
O50 W10 O38' 109.7(4) . . ?
O40 W10 O38' 116.3(4) . . ?
O38 W10 O38' 27.4(4) . . ?
O44 W10 O38' 137.7(4) . . ?
O43 W10 O38' 60.5(4) . . ?
O50 W10 O32 158.0(3) . . ?
O40 W10 O32 62.2(3) . . ?
O38 W10 O32 64.1(3) . . ?
O44 W10 O32 91.5(3) . . ?
O43 W10 O32 94.6(3) . . ?
O38' W10 O32 67.4(4) . . ?
P1 O29 O31 53.0(5) . 2_667 ?
P1 O29 O30 52.6(4) . . ?
O31 O29 O30 91.5(7) 2_667 . ?
P1 O29 W5 128.7(6) . . ?
O31 O29 W5 75.7(5) 2_667 . ?
O30 O29 W5 140.8(6) . . ?
P1 O29 W7 123.9(5) . . ?
O31 O29 W7 138.3(7) 2_667 . ?
O30 O29 W7 71.2(4) . . ?
W5 O29 W7 93.9(3) . . ?
P1 O30 O31 54.9(5) . . ?
P1 O30 O29 55.6(5) . . ?
O31 O30 O29 95.1(7) . . ?
P1 O30 W6 130.2(6) . 2_667 ?
O31 O30 W6 75.3(5) . 2_667 ?
O29 O30 W6 138.5(6) . 2_667 ?
P1 O30 W7 122.9(5) . . ?
O31 O30 W7 136.9(7) . . ?
O29 O30 W7 67.3(4) . . ?
W6 O30 W7 92.2(3) 2_667 . ?
P1 O31 O30 59.4(5) . . ?
P1 O31 O29 60.7(5) . 2_667 ?
O30 O31 O29 100.4(7) . 2_667 ?
P1 O31 O32 60.3(5) . . ?
O30 O31 O32 96.8(7) . . ?
O29 O31 O32 94.7(7) 2_667 . ?
P1 O31 W6 127.0(5) . 2_667 ?
O30 O31 W6 67.6(5) . 2_667 ?
O29 O31 W6 134.1(7) 2_667 2_667 ?
O32 O31 W6 129.8(6) . 2_667 ?
P1 O31 W5 126.8(6) . 2_667 ?
O30 O31 W5 133.3(7) . 2_667 ?
O29 O31 W5 66.1(5) 2_667 2_667 ?
O32 O31 W5 127.6(6) . 2_667 ?
W6 O31 W5 89.7(3) 2_667 2_667 ?
P1 O32 O31 50.7(4) . . ?
P1 O32 W8 126.9(5) . . ?
O31 O32 W8 76.2(5) . . ?
P1 O32 W10 122.5(5) . . ?
O31 O32 W10 135.7(6) . . ?
W8 O32 W10 94.5(3) . . ?
P1 O32 W9 119.3(5) . . ?
O31 O32 W9 131.6(6) . . ?
W8 O32 W9 93.4(3) . . ?
W10 O32 W9 91.6(3) . . ?
W7 O33 W6 140.4(5) 2_667 . ?
W6 O34 W5 141.3(4) . . ?
W5 O36 W9 139.2(4) . . ?
W9 O37 W7 139.2(4) . . ?
W9 O39 W8 139.9(3) . . ?
W10 O40 W8 138.9(3) . . ?
W6 O41 W8 141.4(4) 2_667 . ?
W5 O42 W8 140.9(3) 2_667 . ?
W6 O43 W10 140.2(4) . . ?
W7 O44 W10 140.3(3) 2_667 . ?
W5 O35 W7 122.3(8) . . ?
W7 O35' W5 155.4(9) . . ?
W10 O38 W9 141.0(4) . . ?
W9 O38' W10 107.1(5) . . ?

loop_
_geom_bond_atom_site_label_1
_geom_bond_atom_site_label_2
_geom_bond_distance
_geom_bond_site_symmetry_2
_geom_bond_publ_flag
Co1 O1 1.982(5) . ?
Co1 O4 1.990(5) . ?
Co1 O19 2.087(5) . ?
Co1 O21 2.109(5) . ?
Co1 S1 2.496(2) . ?
Co1 Cl1 2.721(2) . ?
Co2 O2 1.977(5) . ?
Co2 O1 1.990(5) . ?
Co2 O23 2.084(5) . ?
Co2 O26 2.102(5) 2_656 ?
Co2 S2 2.463(2) . ?
Co2 Cl1 2.739(2) . ?
Co3 O3 1.969(5) . ?
Co3 O2 1.976(5) . ?
Co3 O13 2.092(5) . ?
Co3 O25 2.093(5) 2_656 ?
Co3 S3 2.457(2) . ?
Co3 Cl1 2.727(2) . ?
Co4 O3 1.990(5) . ?
Co4 O4 1.997(5) . ?
Co4 O17 2.062(5) . ?
Co4 O15 2.097(5) . ?
Co4 S4 2.466(2) . ?
Co4 Cl1 2.715(2) . ?
Co5 O8 1.976(5) . ?
Co5 O5 1.995(5) . ?
Co5 O15 2.080(5) . ?
Co5 O17 2.123(5) . ?
Co5 S5 2.464(2) . ?
Co5 Cl2 2.737(2) . ?
Co6 O6 1.969(5) . ?
Co6 O5 1.993(5) . ?
Co6 O14 2.077(5) . ?
Co6 O22 2.101(5) 2_656 ?
Co6 S6 2.473(2) . ?
Co6 Cl2 2.707(2) . ?
Co7 O6 1.971(5) . ?
Co7 O7 2.001(5) . ?
Co7 O26 2.076(5) . ?
Co7 O23 2.124(5) 2_656 ?
Co7 S7 2.437(2) . ?
Co8 O8 1.968(5) . ?
Co8 O7 1.983(4) . ?
Co8 O27 2.088(5) . ?
Co8 O18 2.105(5) . ?
Co8 S8 2.471(2) . ?
Co8 Cl2 2.730(2) . ?
Co9 O9 1.984(5) . ?
Co9 O12 1.990(5) . ?
Co9 O18 2.077(5) . ?
Co9 O27 2.096(5) . ?
Co9 S9 2.457(2) . ?
Co9 Cl3 2.719(2) . ?
Co10 O9 1.969(5) . ?
Co10 O10 1.979(5) . ?
Co10 O25 2.079(5) . ?
Co10 O13 2.090(5) 2_656 ?
Co10 S10 2.460(2) . ?
Co11 O10 1.982(5) . ?
Co11 O11 1.998(5) . ?
Co11 O22 2.071(5) . ?
Co11 O14 2.120(5) 2_656 ?
Co11 S11 2.479(2) . ?
Co11 Cl3 2.691(2) . ?
Co12 O11 1.994(5) . ?
Co12 O12 1.994(5) . ?
Co12 O21 2.089(5) . ?
Co12 O19 2.100(5) . ?
Co12 S12 2.467(2) . ?
W1 O16 1.715(5) . ?
W1 O14 1.784(5) . ?
W1 O13 1.788(5) . ?
W1 O15 1.798(5) . ?
W2 O20 1.702(5) . ?
W2 O18 1.795(5) . ?
W2 O19 1.802(5) . ?
W2 O17 1.803(5) . ?
W3 O24 1.712(5) . ?
W3 O23 1.792(5) . ?
W3 O21 1.797(5) . ?
W3 O22 1.798(5) . ?
W4 O28 1.707(5) . ?
W4 O25 1.780(5) . ?
W4 O27 1.783(5) . ?
W4 O26 1.791(5) . ?
S1 C2 1.792(7) . ?
S1 C24 1.798(7) . ?
S2 C8 1.788(7) . ?
S2 C6 1.809(7) . ?
S3 C14 1.793(7) . ?
S3 C12 1.793(7) . ?
S4 C20 1.786(7) . ?
S4 C18 1.791(8) . ?
S5 C48 1.791(7) . ?
S5 C26 1.793(7) . ?
S6 C32 1.779(7) . ?
S6 C30 1.796(7) . ?
S7 C38 1.787(8) . ?
S7 C36 1.791(7) . ?
S8 C42 1.796(7) . ?
S8 C44 1.799(7) . ?
S9 C50 1.788(7) . ?
S9 C72 1.793(7) . ?
S10 C54 1.783(8) . ?
S10 C56 1.792(7) . ?
S11 C62 1.793(7) . ?
S11 C60 1.799(7) . ?
S12 C68 1.788(7) . ?
S12 C66 1.791(7) . ?
O1 C1 1.348(7) . ?
O2 C7 1.356(8) . ?
O3 C13 1.341(8) . ?
O4 C19 1.333(8) . ?
O5 C25 1.329(8) . ?
O6 C31 1.327(8) . ?
O7 C37 1.350(8) . ?
O8 C43 1.352(8) . ?
O9 C49 1.359(8) . ?
O10 C55 1.328(8) . ?
O11 C61 1.337(8) . ?
O12 C67 1.335(8) . ?
O13 Co10 2.090(5) 2_656 ?
O14 Co11 2.120(5) 2_656 ?
O22 Co6 2.101(5) 2_656 ?
O23 Co7 2.124(5) 2_656 ?
O25 Co3 2.093(5) 2_656 ?
O26 Co2 2.102(5) 2_656 ?
C1 C6 1.386(9) . ?
C1 C2 1.400(9) . ?
C2 C3 1.370(9) . ?
C3 C4 1.383(10) . ?
C4 C5 1.399(10) . ?
C4 C73 1.537(10) . ?
C5 C6 1.388(9) . ?
C7 C12 1.396(9) . ?
C7 C8 1.405(9) . ?
C8 C9 1.383(9) . ?
C9 C10 1.391(10) . ?
C10 C11 1.387(9) . ?
C10 C74 1.537(9) . ?
C11 C12 1.375(9) . ?
C13 C18 1.395(10) . ?
C13 C14 1.400(10) . ?
C14 C15 1.379(9) . ?
C15 C16 1.382(10) . ?
C16 C17 1.395(10) . ?
C16 C75 1.524(10) . ?
C17 C18 1.390(9) . ?
C19 C24 1.400(9) . ?
C19 C20 1.404(9) . ?
C20 C21 1.375(9) . ?
C21 C22 1.398(10) . ?
C22 C23 1.380(10) . ?
C22 C76 1.551(10) . ?
C23 C24 1.388(9) . ?
C25 C30 1.400(9) . ?
C25 C26 1.401(10) . ?
C26 C27 1.395(10) . ?
C27 C28 1.360(10) . ?
C28 C29 1.404(10) . ?
C28 C77 1.546(11) . ?
C29 C30 1.373(10) . ?
C31 C32 1.401(10) . ?
C31 C36 1.405(10) . ?
C32 C33 1.398(10) . ?
C33 C34 1.382(11) . ?
C34 C35 1.392(10) . ?
C34 C78 1.520(11) . ?
C35 C36 1.384(9) . ?
C37 C38 1.379(9) . ?
C37 C42 1.389(10) . ?
C38 C39 1.385(10) . ?
C39 C40 1.393(11) . ?
C40 C41 1.381(10) . ?
C40 C79 1.537(12) . ?
C41 C42 1.369(10) . ?
C43 C48 1.381(9) . ?
C43 C44 1.404(10) . ?
C44 C45 1.362(10) . ?
C45 C46 1.383(10) . ?
C46 C47 1.400(10) . ?
C46 C80 1.530(11) . ?
C47 C48 1.373(10) . ?
C49 C50 1.404(10) . ?
C49 C54 1.407(9) . ?
C50 C51 1.376(10) . ?
C51 C52 1.393(10) . ?
C52 C53 1.371(10) . ?
C52 C81 1.548(11) . ?
C53 C54 1.385(10) . ?
C55 C60 1.402(9) . ?
C55 C56 1.405(9) . ?
C56 C57 1.370(9) . ?
C57 C58 1.401(9) . ?
C58 C59 1.375(10) . ?
C58 C82 1.542(10) . ?
C59 C60 1.386(9) . ?
C61 C62 1.390(9) . ?
C61 C66 1.401(9) . ?
C62 C63 1.385(10) . ?
C63 C64 1.405(10) . ?
C64 C65 1.366(10) . ?
C64 C83 1.546(10) . ?
C65 C66 1.391(10) . ?
C67 C72 1.385(10) . ?
C67 C68 1.398(9) . ?
C68 C69 1.403(10) . ?
C69 C70 1.385(10) . ?
C70 C71 1.383(10) . ?
C70 C84 1.528(10) . ?
C71 C72 1.385(10) . ?
C73 C86 1.513(12) . ?
C73 C85 1.517(11) . ?
C73 C87 1.545(11) . ?
C74 C88 1.522(11) . ?
C74 C90 1.542(11) . ?
C74 C89 1.557(11) . ?
C75 C91' 1.50(3) . ?
C75 C93 1.500(13) . ?
C75 C92 1.51(3) . ?
C75 C92' 1.55(3) . ?
C75 C91 1.59(3) . ?
C76 C94 1.511(11) . ?
C76 C96 1.521(11) . ?
C76 C95 1.546(12) . ?
C77 C99 1.498(14) . ?
C77 C98 1.520(15) . ?
C77 C97 1.526(14) . ?
C78 C100 1.439(13) . ?
C78 C102 1.508(16) . ?
C78 C101 1.558(14) . ?
C79 C103 1.432(14) . ?
C79 C104 1.445(16) . ?
C79 C105 1.671(14) . ?
C80 C107 1.449(14) . ?
C80 C108 1.499(13) . ?
C80 C106 1.597(14) . ?
C81 C110 1.535(11) . ?
C81 C111 1.536(12) . ?
C81 C109 1.542(12) . ?
C82 C113 1.507(12) . ?
C82 C114 1.511(10) . ?
C82 C112 1.534(13) . ?
C83 C115 1.514(11) . ?
C83 C117 1.518(12) . ?
C83 C116 1.568(11) . ?
C84 C118 1.513(11) . ?
C84 C120 1.536(11) . ?
C84 C119 1.557(11) . ?
P1 O31 1.405(9) 2_667 ?
P1 O31 1.405(9) . ?
P1 O30 1.478(9) . ?
P1 O30 1.478(9) 2_667 ?
P1 O29 1.535(10) 2_667 ?
P1 O29 1.535(10) . ?
P1 O32 1.577(10) . ?
P1 O32 1.577(10) 2_667 ?
W5 O45 1.655(6) . ?
W5 O42 1.857(6) 2_667 ?
W5 O36 1.883(7) . ?
W5 O35' 1.885(13) . ?
W5 O34 1.896(6) . ?
W5 O35 1.969(13) . ?
W5 O29 2.386(9) . ?
W6 O46 1.651(6) . ?
W6 O41 1.867(6) 2_667 ?
W6 O34 1.870(6) . ?
W6 O43 1.875(6) . ?
W6 O33 1.885(7) . ?
W6 O30 2.396(9) 2_667 ?
W6 O31 2.506(10) 2_667 ?
W7 O47 1.668(6) . ?
W7 O35' 1.738(13) . ?
W7 O44 1.879(6) 2_667 ?
W7 O33 1.884(7) 2_667 ?
W7 O37 1.898(7) . ?
W7 O35 2.073(14) . ?
W7 O29 2.459(10) . ?
W7 O30 2.525(10) . ?
W8 O48 1.668(6) . ?
W8 O41 1.885(6) . ?
W8 O42 1.915(6) . ?
W8 O39 1.976(5) . ?
W8 O40 2.058(6) . ?
W8 O32 2.380(10) . ?
W9 O49 1.662(6) . ?
W9 O39 1.813(5) . ?
W9 O37 1.888(7) . ?
W9 O38 1.889(8) . ?
W9 O36 1.912(7) . ?
W9 O38' 2.163(12) . ?
W9 O32 2.512(10) . ?
W10 O50 1.668(6) . ?
W10 O40 1.729(6) . ?
W10 O38 1.887(8) . ?
W10 O44 1.909(7) . ?
W10 O43 1.912(7) . ?
W10 O38' 2.260(13) . ?
W10 O32 2.454(9) . ?
O29 O31 1.613(14) 2_667 ?
O29 O30 1.766(13) . ?
O30 O31 1.565(13) . ?
O30 W6 2.396(9) 2_667 ?
O31 O29 1.613(14) 2_667 ?
O31 O32 1.694(14) . ?
O31 W6 2.506(10) 2_667 ?
O31 W5 2.530(10) 2_667 ?
O33 W7 1.884(7) 2_667 ?
O41 W6 1.867(6) 2_667 ?
O42 W5 1.857(6) 2_667 ?
O44 W7 1.879(6) 2_667 ?

loop_
_platon_squeeze_void_nr
_platon_squeeze_void_average_x
_platon_squeeze_void_average_y
_platon_squeeze_void_average_z
_platon_squeeze_void_volume
_platon_squeeze_void_count_electrons
_platon_squeeze_void_content
1 0.039 0.478 0.740 2865 1060 ' '
2 0.140 0.965 0.715 106 48 ' '
3 0.156 0.061 0.148 74 23 ' '
4 0.500 1.000 0.500 21 5 ' '
5 0.860 0.035 0.285 106 40 ' '
6 0.844 0.939 0.852 75 23 ' '
